data_4077985
loop_
_publ_author_name
'Fey, Natalie'
'Haddow, Mairi F.'
'Mistry, Rakesh'
'Norman, Nicholas C.'
'Orpen, A. Guy'
'Reynolds, Timothy J.'
'Pringle, Paul G.'

_publ_section_title
;
 Regioselective B-Cyclometalation of a Bulkyo-Carboranyl Phosphine and the
 Unexpected Formation of a Dirhodium(II) Complex
;
_journal_issue 7
_journal_name_full Organometallics
_journal_page_first 2907
_journal_paper_doi 10.1021/om201198s
_journal_volume 31
_journal_year 2012
_chemical_formula_moiety '2(C10 H29 B10 P)'
_chemical_formula_sum 'C20 H58 B20 P2'
_chemical_formula_weight 576.8
_chemical_name_systematic
; 
 ? 
;
_space_group_IT_number 14
_symmetry_cell_setting monoclinic
_symmetry_space_group_name_Hall '-P 2yn'
_symmetry_space_group_name_H-M 'P 1 21/n 1'
_atom_sites_solution_hydrogens geom
_atom_sites_solution_primary direct
_atom_sites_solution_secondary difmap
_audit_creation_method SHELXL-97
_cell_angle_alpha 90.00
_cell_angle_beta 98.16(3)
_cell_angle_gamma 90.00
_cell_formula_units_Z 4
_cell_length_a 15.859(3)
_cell_length_b 9.916(2)
_cell_length_c 22.835(5)
_cell_measurement_reflns_used 3352
_cell_measurement_temperature 100(2)
_cell_measurement_theta_max 22.612
_cell_measurement_theta_min 2.243
_cell_volume 3554.6(13)
_computing_cell_refinement 'Bruker SMART V5.054 (Bruker, 1998)'
_computing_data_collection 'Bruker SMART V5.054 (Bruker, 1998)'
_computing_data_reduction 'Bruker SAINT V6.0 (Bruker, 1998)'
_computing_molecular_graphics 'Bruker SHELXTL V6.1 (Bruker AXS, 2000)'
_computing_publication_material 'Bruker SHELXTL V6.1 (Bruker AXS, 2000)'
_computing_structure_refinement 'SHELXL-97 (Sheldrick, 1997)'
_computing_structure_solution 'SHELXS-97 (Sheldrick, 1990)'
_diffrn_ambient_temperature 100(2)
_diffrn_detector_area_resol_mean 8.5
_diffrn_measured_fraction_theta_full 1.000
_diffrn_measured_fraction_theta_max 1.000
_diffrn_measurement_device_type 'CCD area detector'
_diffrn_measurement_method 'omega scans'
_diffrn_radiation_monochromator graphite
_diffrn_radiation_source 'fine-focus sealed tube'
_diffrn_radiation_type MoK\a
_diffrn_radiation_wavelength 0.71073
_diffrn_reflns_av_R_equivalents 0.0686
_diffrn_reflns_av_sigmaI/netI 0.0544
_diffrn_reflns_limit_h_max 20
_diffrn_reflns_limit_h_min -20
_diffrn_reflns_limit_k_max 12
_diffrn_reflns_limit_k_min -12
_diffrn_reflns_limit_l_max 29
_diffrn_reflns_limit_l_min -29
_diffrn_reflns_number 39963
_diffrn_reflns_theta_full 27.48
_diffrn_reflns_theta_max 27.48
_diffrn_reflns_theta_min 1.47
_diffrn_standards_decay_% 0
_diffrn_standards_number 0
_exptl_absorpt_coefficient_mu 0.137
_exptl_absorpt_correction_T_max 1.000000
_exptl_absorpt_correction_T_min 0.954246
_exptl_absorpt_correction_type multi-scan
_exptl_absorpt_process_details 'SADABS V2.10'
_exptl_crystal_colour colourless
_exptl_crystal_density_diffrn 1.078
_exptl_crystal_density_method 'not measured'
_exptl_crystal_description plate
_exptl_crystal_F_000 1232
_exptl_crystal_size_max 0.20
_exptl_crystal_size_mid 0.16
_exptl_crystal_size_min 0.06
_refine_diff_density_max 0.473
_refine_diff_density_min -0.280
_refine_diff_density_rms 0.062
_refine_ls_extinction_method none
_refine_ls_goodness_of_fit_ref 1.097
_refine_ls_hydrogen_treatment constr
_refine_ls_matrix_type full
_refine_ls_number_parameters 453
_refine_ls_number_reflns 8149
_refine_ls_number_restraints 48
_refine_ls_restrained_S_all 1.095
_refine_ls_R_factor_all 0.0821
_refine_ls_R_factor_gt 0.0634
_refine_ls_shift/su_max 0.000
_refine_ls_shift/su_mean 0.000
_refine_ls_structure_factor_coef Fsqd
_refine_ls_weighting_details 'calc w=1/[\s^2^(Fo^2^)+(0.0633P)^2^+2.4343P] where P=(Fo^2^+2Fc^2^)/3'
_refine_ls_weighting_scheme calc
_refine_ls_wR_factor_gt 0.1408
_refine_ls_wR_factor_ref 0.1525
_reflns_number_gt 6642
_reflns_number_total 8149
_reflns_threshold_expression >2sigma(I)
_cod_data_source_file om201198s_si_002.cif
_cod_data_source_block L
_cod_original_cell_volume 3554.7(12)
_cod_original_sg_symbol_H-M 'P 2(1)/n'
_cod_database_code 4077985

loop_
_symmetry_equiv_pos_as_xyz
'x, y, z'
'-x+1/2, y+1/2, -z+1/2'
'-x, -y, -z'
'x-1/2, -y-1/2, z-1/2'

loop_
_atom_site_label
_atom_site_type_symbol
_atom_site_fract_x
_atom_site_fract_y
_atom_site_fract_z
_atom_site_U_iso_or_equiv
_atom_site_adp_type
_atom_site_occupancy
_atom_site_symmetry_multiplicity
_atom_site_calc_flag
_atom_site_refinement_flags
_atom_site_disorder_assembly
_atom_site_disorder_group
P1 P 0.02824(3) 0.87220(6) 0.08419(2) 0.01809(14) Uani 1 1 d . . .
P2 P 0.54319(3) 0.15111(5) 0.07996(2) 0.01494(13) Uani 1 1 d . . .
B1 B 0.21447(16) 0.8171(3) 0.11421(13) 0.0298(6) Uani 1 1 d . . .
H1 H 0.2238 0.9180 0.0940 0.036 Uiso 1 1 calc R . .
B2 B 0.28368(16) 0.7570(3) 0.17682(13) 0.0340(7) Uani 1 1 d . . .
H2 H 0.3390 0.8185 0.1980 0.041 Uiso 1 1 calc R . .
B3 B 0.22266(17) 0.6559(3) 0.21963(12) 0.0316(6) Uani 1 1 d . . .
H3 H 0.2381 0.6508 0.2690 0.038 Uiso 1 1 calc R . .
B4 B 0.11570(15) 0.6543(3) 0.18391(11) 0.0222(5) Uani 1 1 d . . .
H4 H 0.0603 0.6489 0.2093 0.027 Uiso 1 1 calc R . .
B5 B 0.11487(17) 0.5764(3) 0.11464(11) 0.0257(6) Uani 1 1 d . . .
H5 H 0.0585 0.5168 0.0939 0.031 Uiso 1 1 calc R . .
B6 B 0.17500(16) 0.6765(3) 0.07138(12) 0.0292(6) Uani 1 1 d . . .
H6 H 0.1584 0.6832 0.0221 0.035 Uiso 1 1 calc R . .
B7 B 0.28215(17) 0.6790(4) 0.10695(13) 0.0373(7) Uani 1 1 d . . .
H7 H 0.3373 0.6874 0.0814 0.045 Uiso 1 1 calc R . .
B8 B 0.28780(18) 0.5780(3) 0.17216(13) 0.0360(7) Uani 1 1 d . . .
H8 H 0.3464 0.5195 0.1896 0.043 Uiso 1 1 calc R . .
B9 B 0.18347(18) 0.5146(3) 0.17694(13) 0.0333(7) Uani 1 1 d . . .
H9 H 0.1733 0.4146 0.1976 0.040 Uiso 1 1 calc R . .
B10 B 0.22026(18) 0.5297(3) 0.10677(13) 0.0345(7) Uani 1 1 d . . .
H10 H 0.2344 0.4387 0.0808 0.041 Uiso 1 1 calc R . .
C1 C 0.11439(13) 0.7502(2) 0.11990(9) 0.0183(4) Uani 1 1 d . . .
C2 C 0.17977(13) 0.7908(2) 0.18095(10) 0.0245(5) Uani 1 1 d . . .
H2A H 0.1654 0.8820 0.2067 0.029 Uiso 1 1 calc R . .
C3 C -0.06848(13) 0.7628(2) 0.06140(10) 0.0237(5) Uani 1 1 d . . .
C4 C -0.10139(16) 0.6747(3) 0.10812(12) 0.0358(6) Uani 1 1 d . . .
H4A H -0.1198 0.7322 0.1388 0.054 Uiso 1 1 calc R . .
H4B H -0.0558 0.6146 0.1260 0.054 Uiso 1 1 calc R . .
H4C H -0.1497 0.6207 0.0895 0.054 Uiso 1 1 calc R . .
C5 C -0.14129(15) 0.8551(3) 0.03297(13) 0.0407(7) Uani 1 1 d . . .
H5A H -0.1834 0.8013 0.0074 0.061 Uiso 1 1 calc R . .
H5B H -0.1181 0.9249 0.0094 0.061 Uiso 1 1 calc R . .
H5C H -0.1687 0.8978 0.0641 0.061 Uiso 1 1 calc R . .
C6 C -0.04634(15) 0.6766(3) 0.00965(11) 0.0309(6) Uani 1 1 d . . .
H6A H 0.0020 0.6179 0.0236 0.046 Uiso 1 1 calc R . .
H6B H -0.0313 0.7358 -0.0217 0.046 Uiso 1 1 calc R . .
H6C H -0.0956 0.6213 -0.0060 0.046 Uiso 1 1 calc R . .
C7 C 0.00931(14) 0.9966(2) 0.14431(10) 0.0238(5) Uani 1 1 d . . .
C8 C -0.00733(15) 0.9423(3) 0.20438(10) 0.0289(5) Uani 1 1 d . . .
H8A H 0.0437 0.8959 0.2238 0.043 Uiso 1 1 calc R . .
H8B H -0.0551 0.8788 0.1986 0.043 Uiso 1 1 calc R . .
H8C H -0.0212 1.0174 0.2293 0.043 Uiso 1 1 calc R . .
C9 C -0.06865(17) 1.0830(3) 0.11932(12) 0.0355(6) Uani 1 1 d . . .
H9A H -0.1211 1.0334 0.1230 0.053 Uiso 1 1 calc R . .
H9B H -0.0664 1.1029 0.0775 0.053 Uiso 1 1 calc R . .
H9C H -0.0679 1.1676 0.1416 0.053 Uiso 1 1 calc R . .
C10 C 0.08539(17) 1.0940(3) 0.15168(12) 0.0359(6) Uani 1 1 d . . .
H10A H 0.0755 1.1659 0.1793 0.054 Uiso 1 1 calc R . .
H10B H 0.0918 1.1335 0.1132 0.054 Uiso 1 1 calc R . .
H10C H 0.1374 1.0447 0.1672 0.054 Uiso 1 1 calc R . .
C11 C 0.57597(13) 0.0231(2) 0.14178(9) 0.0176(4) Uani 1 1 d . G .
C13 C 0.42684(13) 0.1903(2) 0.08397(9) 0.0219(5) Uani 1 1 d . . .
C14 C 0.37720(14) 0.0672(3) 0.05638(11) 0.0295(5) Uani 1 1 d . . .
H14A H 0.3159 0.0836 0.0544 0.044 Uiso 1 1 calc R . .
H14B H 0.3931 -0.0127 0.0807 0.044 Uiso 1 1 calc R . .
H14C H 0.3909 0.0522 0.0164 0.044 Uiso 1 1 calc R . .
C15 C 0.40006(17) 0.2262(3) 0.14398(11) 0.0405(7) Uani 1 1 d . . .
H15A H 0.4325 0.3048 0.1606 0.061 Uiso 1 1 calc R . .
H15B H 0.4114 0.1495 0.1710 0.061 Uiso 1 1 calc R . .
H15C H 0.3391 0.2473 0.1387 0.061 Uiso 1 1 calc R . .
C16 C 0.40038(15) 0.3077(3) 0.04140(12) 0.0323(6) Uani 1 1 d . . .
H16A H 0.3382 0.3101 0.0320 0.048 Uiso 1 1 calc R . .
H16B H 0.4254 0.2951 0.0049 0.048 Uiso 1 1 calc R . .
H16C H 0.4207 0.3928 0.0601 0.048 Uiso 1 1 calc R . .
C17 C 0.61424(14) 0.3034(2) 0.09939(10) 0.0246(5) Uani 1 1 d . . .
C18 C 0.61341(18) 0.3679(2) 0.16002(11) 0.0364(6) Uani 1 1 d . . .
H18A H 0.6298 0.3006 0.1910 0.055 Uiso 1 1 calc R . .
H18B H 0.5560 0.4013 0.1631 0.055 Uiso 1 1 calc R . .
H18C H 0.6538 0.4432 0.1649 0.055 Uiso 1 1 calc R . .
C19 C 0.70485(15) 0.2611(3) 0.08999(12) 0.0347(6) Uani 1 1 d . . .
H19A H 0.7425 0.3399 0.0948 0.052 Uiso 1 1 calc R . .
H19B H 0.7035 0.2245 0.0500 0.052 Uiso 1 1 calc R . .
H19C H 0.7261 0.1922 0.1191 0.052 Uiso 1 1 calc R . .
C20 C 0.58874(17) 0.4114(3) 0.05146(12) 0.0366(6) Uani 1 1 d . . .
H20A H 0.5369 0.4575 0.0595 0.055 Uiso 1 1 calc R . .
H20B H 0.5782 0.3681 0.0125 0.055 Uiso 1 1 calc R . .
H20C H 0.6350 0.4771 0.0519 0.055 Uiso 1 1 calc R . .
C12 C 0.66681(15) 0.0311(3) 0.19094(10) 0.0277(5) Uani 1 1 d . . .
H12 H 0.7081 0.1232 0.1962 0.033 Uiso 1 1 calc R A 1
B11 B 0.66212(16) -0.0728(2) 0.12885(11) 0.0212(5) Uani 1 1 d . G .
H11 H 0.6991 -0.0526 0.0915 0.025 Uiso 1 1 calc R . .
B12 B 0.71225(17) -0.1293(3) 0.19874(12) 0.0301(6) Uani 1 1 d . G .
H12A H 0.7831 -0.1393 0.2094 0.036 Uiso 1 1 calc R B 1
B13 B 0.64358(18) -0.2380(3) 0.15288(15) 0.0361(7) Uani 1 1 d . . .
H13 H 0.6720 -0.3272 0.1328 0.043 Uiso 1 1 calc R C 1
B14 B 0.55846(17) -0.1400(3) 0.11696(14) 0.0315(6) Uani 1 1 d . G .
H14 H 0.5252 -0.1622 0.0714 0.038 Uiso 1 1 calc R D 1
B15 B 0.50708(16) -0.0746(3) 0.17175(13) 0.0301(6) Uani 1 1 d . . .
H15 H 0.4376 -0.0491 0.1655 0.036 Uiso 1 1 calc R E 1
B16 B 0.56978(17) 0.0379(3) 0.21675(11) 0.0306(6) Uani 1 1 d . G .
H16 H 0.5489 0.1309 0.2385 0.037 Uiso 1 1 calc R F 1
B17A B 0.6488(7) -0.0846(9) 0.2516(5) 0.023(2) Uani 0.50 1 d PU G 1
H17A H 0.6769 -0.0731 0.2992 0.028 Uiso 0.50 1 calc PR G 1
B18A B 0.6346(9) -0.2472(13) 0.2240(5) 0.028(2) Uani 0.50 1 d PU G 1
H18D H 0.6543 -0.3390 0.2511 0.033 Uiso 0.50 1 calc PR G 1
B19A B 0.5409(8) -0.2472(14) 0.1701(5) 0.028(2) Uani 0.50 1 d PU G 1
H19D H 0.4983 -0.3367 0.1599 0.034 Uiso 0.50 1 calc PR G 1
B20A B 0.5454(7) -0.1463(9) 0.2342(4) 0.026(2) Uani 0.50 1 d PU G 1
H20D H 0.5040 -0.1727 0.2683 0.031 Uiso 0.50 1 calc PR G 1
B17B B 0.6606(7) -0.0395(8) 0.2550(5) 0.0182(18) Uani 0.50 1 d PU G 2
H17B H 0.6964 -0.0003 0.2974 0.022 Uiso 0.50 1 calc PR G 2
B18B B 0.6436(10) -0.2119(11) 0.2372(6) 0.027(2) Uani 0.50 1 d PU G 2
H18E H 0.6672 -0.2913 0.2704 0.033 Uiso 0.50 1 calc PR G 2
B19B B 0.5463(9) -0.2275(13) 0.1897(4) 0.029(3) Uani 0.50 1 d PU G 2
H19E H 0.5046 -0.3174 0.1935 0.034 Uiso 0.50 1 calc PR G 2
B20B B 0.5571(7) -0.1074(9) 0.2487(4) 0.0229(19) Uani 0.50 1 d PU G 2
H20E H 0.5233 -0.1150 0.2884 0.027 Uiso 0.50 1 calc PR G 2

loop_
_atom_site_aniso_label
_atom_site_aniso_U_11
_atom_site_aniso_U_22
_atom_site_aniso_U_33
_atom_site_aniso_U_23
_atom_site_aniso_U_13
_atom_site_aniso_U_12
P1 0.0152(3) 0.0227(3) 0.0162(3) -0.0006(2) 0.0019(2) 0.0017(2)
P2 0.0148(2) 0.0161(3) 0.0138(2) 0.0012(2) 0.00164(19) 0.0011(2)
B1 0.0161(12) 0.0440(17) 0.0310(14) -0.0008(13) 0.0092(10) -0.0033(11)
B2 0.0118(12) 0.057(2) 0.0330(15) -0.0129(14) 0.0019(11) 0.0010(12)
B3 0.0203(13) 0.0510(18) 0.0215(13) -0.0051(12) -0.0035(10) 0.0106(12)
B4 0.0177(11) 0.0307(14) 0.0174(11) 0.0026(10) -0.0009(9) 0.0014(10)
B5 0.0242(13) 0.0278(14) 0.0231(13) -0.0050(11) -0.0037(10) 0.0090(11)
B6 0.0188(12) 0.0497(18) 0.0196(12) -0.0056(12) 0.0046(10) 0.0100(12)
B7 0.0163(13) 0.068(2) 0.0281(14) -0.0096(14) 0.0042(11) 0.0116(13)
B8 0.0217(13) 0.0538(19) 0.0297(15) -0.0117(14) -0.0057(11) 0.0170(13)
B9 0.0301(15) 0.0366(16) 0.0299(14) -0.0005(12) -0.0070(12) 0.0130(12)
B10 0.0251(14) 0.0471(18) 0.0288(14) -0.0133(13) -0.0050(11) 0.0185(13)
C1 0.0130(9) 0.0262(11) 0.0157(10) -0.0034(8) 0.0021(8) 0.0015(8)
C2 0.0131(10) 0.0368(13) 0.0231(11) -0.0064(10) 0.0006(8) -0.0003(9)
C3 0.0152(10) 0.0280(12) 0.0261(11) -0.0089(9) -0.0036(9) 0.0010(9)
C4 0.0241(12) 0.0414(15) 0.0428(15) -0.0089(12) 0.0078(11) -0.0110(11)
C5 0.0219(12) 0.0424(16) 0.0528(17) -0.0167(13) -0.0120(11) 0.0120(11)
C6 0.0268(12) 0.0354(14) 0.0268(12) -0.0119(10) -0.0088(10) 0.0068(10)
C7 0.0243(11) 0.0200(11) 0.0258(11) -0.0071(9) -0.0010(9) 0.0027(9)
C8 0.0270(12) 0.0369(14) 0.0229(11) -0.0105(10) 0.0034(9) 0.0072(10)
C9 0.0370(14) 0.0292(13) 0.0372(14) -0.0098(11) -0.0052(11) 0.0143(11)
C10 0.0378(14) 0.0255(13) 0.0421(15) -0.0060(11) -0.0022(12) -0.0058(11)
C11 0.0180(10) 0.0181(10) 0.0160(10) 0.0019(8) -0.0003(8) -0.0022(8)
C13 0.0166(10) 0.0295(12) 0.0196(10) 0.0030(9) 0.0026(8) 0.0070(9)
C14 0.0155(10) 0.0402(14) 0.0310(13) 0.0096(11) -0.0034(9) -0.0010(10)
C15 0.0305(14) 0.066(2) 0.0269(13) -0.0009(13) 0.0098(11) 0.0223(13)
C16 0.0239(12) 0.0344(14) 0.0388(14) 0.0104(11) 0.0048(10) 0.0110(10)
C17 0.0258(12) 0.0188(11) 0.0271(12) 0.0049(9) -0.0039(9) -0.0039(9)
C18 0.0476(16) 0.0221(12) 0.0340(14) -0.0049(10) -0.0128(12) 0.0018(11)
C19 0.0258(12) 0.0349(14) 0.0422(15) 0.0115(12) 0.0002(11) -0.0103(11)
C20 0.0397(15) 0.0262(13) 0.0401(15) 0.0149(11) -0.0075(12) -0.0081(11)
C12 0.0248(12) 0.0322(13) 0.0257(12) -0.0021(10) 0.0026(9) 0.0008(10)
B11 0.0198(12) 0.0206(12) 0.0233(12) 0.0000(10) 0.0032(9) 0.0012(10)
B12 0.0188(12) 0.0469(18) 0.0248(13) 0.0087(12) 0.0033(10) 0.0110(12)
B13 0.0256(14) 0.0265(15) 0.056(2) 0.0144(14) 0.0038(13) 0.0054(12)
B14 0.0234(13) 0.0159(13) 0.0509(18) 0.0016(12) -0.0099(12) -0.0018(10)
B15 0.0172(12) 0.0291(14) 0.0412(16) 0.0240(12) -0.0050(11) -0.0038(11)
B16 0.0235(13) 0.0519(18) 0.0173(12) 0.0097(12) 0.0064(10) 0.0140(12)
B17A 0.023(4) 0.029(5) 0.016(3) 0.011(4) -0.001(3) 0.005(4)
B18A 0.020(4) 0.029(5) 0.035(6) 0.017(4) 0.009(4) 0.006(4)
B19A 0.017(3) 0.026(4) 0.041(6) 0.013(4) 0.002(4) 0.003(3)
B20A 0.020(3) 0.029(5) 0.029(5) 0.015(4) 0.006(3) 0.004(3)
B17B 0.015(3) 0.016(4) 0.023(3) 0.000(3) 0.000(2) 0.002(3)
B18B 0.029(4) 0.026(6) 0.027(4) 0.008(3) 0.004(3) 0.010(4)
B19B 0.026(4) 0.020(4) 0.038(6) 0.013(4) -0.004(4) -0.007(3)
B20B 0.022(4) 0.025(4) 0.022(4) 0.005(3) 0.005(3) 0.005(3)

loop_
_atom_type_symbol
_atom_type_description
_atom_type_scat_dispersion_real
_atom_type_scat_dispersion_imag
_atom_type_scat_source
C C 0.0033 0.0016 'International Tables Vol C Tables 4.2.6.8 and 6.1.1.4'
H H 0.0000 0.0000 'International Tables Vol C Tables 4.2.6.8 and 6.1.1.4'
B B 0.0013 0.0007 'International Tables Vol C Tables 4.2.6.8 and 6.1.1.4'
P P 0.1023 0.0942 'International Tables Vol C Tables 4.2.6.8 and 6.1.1.4'

loop_
_geom_angle_atom_site_label_1
_geom_angle_atom_site_label_2
_geom_angle_atom_site_label_3
_geom_angle
_geom_angle_publ_flag
C3 P1 C7 111.48(10) yes
C3 P1 C1 104.83(10) yes
C7 P1 C1 106.16(10) yes
C17 P2 C13 111.98(10) yes
C17 P2 C11 105.37(9) yes
C13 P2 C11 105.30(9) yes
C2 B1 C1 57.61(13) ?
C2 B1 B7 104.1(2) ?
C1 B1 B7 106.5(2) ?
C2 B1 B6 103.86(19) ?
C1 B1 B6 59.04(14) ?
B7 B1 B6 60.48(16) ?
C2 B1 B2 58.19(15) ?
C1 B1 B2 106.12(19) ?
B7 B1 B2 60.03(16) ?
B6 B1 B2 108.1(2) ?
C2 B1 H1 125.4 ?
C1 B1 H1 123.1 ?
B7 B1 H1 122.5 ?
B6 B1 H1 122.3 ?
B2 B1 H1 121.9 ?
C2 B2 B7 104.32(18) ?
C2 B2 B1 58.99(14) ?
B7 B2 B1 59.56(16) ?
C2 B2 B3 58.19(15) ?
B7 B2 B3 108.0(2) ?
B1 B2 B3 108.00(18) ?
C2 B2 B8 104.2(2) ?
B7 B2 B8 60.42(18) ?
B1 B2 B8 108.0(2) ?
B3 B2 B8 59.87(18) ?
C2 B2 H2 125.2 ?
B7 B2 H2 122.4 ?
B1 B2 H2 121.4 ?
B3 B2 H2 121.6 ?
B8 B2 H2 122.4 ?
C2 B3 B9 104.78(18) ?
C2 B3 B4 58.66(14) ?
B9 B3 B4 60.10(15) ?
C2 B3 B8 104.5(2) ?
B9 B3 B8 60.57(17) ?
B4 B3 B8 108.45(19) ?
C2 B3 B2 58.47(16) ?
B9 B3 B2 108.6(2) ?
B4 B3 B2 108.13(19) ?
B8 B3 B2 60.09(18) ?
C2 B3 H3 125.1 ?
B9 B3 H3 121.9 ?
B4 B3 H3 121.3 ?
B8 B3 H3 122.1 ?
B2 B3 H3 121.3 ?
C2 B4 C1 57.85(13) ?
C2 B4 B5 104.01(18) ?
C1 B4 B5 59.13(14) ?
C2 B4 B9 104.20(18) ?
C1 B4 B9 106.62(18) ?
B5 B4 B9 60.25(15) ?
C2 B4 B3 58.25(15) ?
C1 B4 B3 106.13(18) ?
B5 B4 B3 107.56(18) ?
B9 B4 B3 59.76(16) ?
C2 B4 H4 125.2 ?
C1 B4 H4 122.9 ?
B5 B4 H4 122.5 ?
B9 B4 H4 122.6 ?
B3 B4 H4 122.1 ?
C1 B5 B4 59.93(14) ?
C1 B5 B10 106.4(2) ?
B4 B5 B10 108.67(18) ?
C1 B5 B6 59.21(15) ?
B4 B5 B6 108.65(19) ?
B10 B5 B6 59.90(17) ?
C1 B5 B9 107.30(18) ?
B4 B5 B9 60.31(15) ?
B10 B5 B9 60.64(16) ?
B6 B5 B9 108.9(2) ?
C1 B5 H5 123.0 ?
B4 B5 H5 121.1 ?
B10 B5 H5 121.9 ?
B6 B5 H5 121.4 ?
B9 B5 H5 121.3 ?
C1 B6 B1 59.80(14) ?
C1 B6 B10 106.37(19) ?
B1 B6 B10 107.94(19) ?
C1 B6 B5 59.12(14) ?
B1 B6 B5 108.06(18) ?
B10 B6 B5 59.96(16) ?
C1 B6 B7 106.49(18) ?
B1 B6 B7 59.65(17) ?
B10 B6 B7 60.16(18) ?
B5 B6 B7 108.0(2) ?
C1 B6 H6 123.1 ?
B1 B6 H6 121.6 ?
B10 B6 H6 122.0 ?
B5 B6 H6 121.7 ?
B7 B6 H6 122.1 ?
B1 B7 B2 60.41(17) ?
B1 B7 B10 107.71(19) ?
B2 B7 B10 107.7(2) ?
B1 B7 B6 59.87(16) ?
B2 B7 B6 107.94(18) ?
B10 B7 B6 59.65(17) ?
B1 B7 B8 108.4(2) ?
B2 B7 B8 60.08(18) ?
B10 B7 B8 59.78(18) ?
B6 B7 B8 107.7(2) ?
B1 B7 H7 121.5 ?
B2 B7 H7 121.6 ?
B10 B7 H7 122.2 ?
B6 B7 H7 122.0 ?
B8 B7 H7 121.6 ?
B10 B8 B3 107.26(19) ?
B10 B8 B2 107.2(2) ?
B3 B8 B2 60.04(17) ?
B10 B8 B7 59.82(18) ?
B3 B8 B7 107.5(2) ?
B2 B8 B7 59.51(18) ?
B10 B8 B9 60.23(17) ?
B3 B8 B9 59.48(17) ?
B2 B8 B9 107.74(19) ?
B7 B8 B9 108.11(19) ?
B10 B8 H8 122.1 ?
B3 B8 H8 122.2 ?
B2 B8 H8 122.1 ?
B7 B8 H8 121.9 ?
B9 B8 H8 121.6 ?
B3 B9 B5 107.2(2) ?
B3 B9 B4 60.14(15) ?
B5 B9 B4 59.44(14) ?
B3 B9 B8 59.96(16) ?
B5 B9 B8 107.3(2) ?
B4 B9 B8 108.0(2) ?
B3 B9 B10 107.1(2) ?
B5 B9 B10 59.53(15) ?
B4 B9 B10 107.1(2) ?
B8 B9 B10 59.55(17) ?
B3 B9 H9 122.0 ?
B5 B9 H9 122.4 ?
B4 B9 H9 121.9 ?
B8 B9 H9 121.8 ?
B10 B9 H9 122.5 ?
B6 B10 B5 60.14(15) ?
B6 B10 B8 108.7(2) ?
B5 B10 B8 108.06(19) ?
B6 B10 B7 60.18(17) ?
B5 B10 B7 108.1(2) ?
B8 B10 B7 60.40(18) ?
B6 B10 B9 108.41(19) ?
B5 B10 B9 59.82(15) ?
B8 B10 B9 60.22(17) ?
B7 B10 B9 108.6(2) ?
B6 B10 H10 121.4 ?
B5 B10 H10 121.9 ?
B8 B10 H10 121.4 ?
B7 B10 H10 121.4 ?
B9 B10 H10 121.5 ?
C2 C1 B5 106.96(17) ?
C2 C1 B6 107.60(16) ?
B5 C1 B6 61.67(16) ?
C2 C1 B4 59.83(14) ?
B5 C1 B4 60.94(14) ?
B6 C1 B4 111.47(18) ?
C2 C1 B1 60.29(14) ?
B5 C1 B1 111.20(18) ?
B6 C1 B1 61.16(15) ?
B4 C1 B1 111.59(17) ?
C2 C1 P1 121.63(15) ?
B5 C1 P1 127.57(14) ?
B6 C1 P1 114.93(14) ?
B4 C1 P1 128.62(14) ?
B1 C1 P1 109.23(15) ?
C1 C2 B3 113.69(18) ?
C1 C2 B2 113.56(18) ?
B3 C2 B2 63.34(17) ?
C1 C2 B4 62.33(13) ?
B3 C2 B4 63.09(15) ?
B2 C2 B4 115.8(2) ?
C1 C2 B1 62.10(14) ?
B3 C2 B1 115.37(19) ?
B2 C2 B1 62.82(16) ?
B4 C2 B1 115.21(18) ?
C1 C2 H2A 119.1 ?
B3 C2 H2A 117.4 ?
B2 C2 H2A 117.4 ?
B4 C2 H2A 117.0 ?
B1 C2 H2A 117.4 ?
C4 C3 C6 110.9(2) ?
C4 C3 C5 108.9(2) ?
C6 C3 C5 104.19(19) ?
C4 C3 P1 118.71(16) ?
C6 C3 P1 105.39(16) ?
C5 C3 P1 107.74(17) ?
C3 C4 H4A 109.5 ?
C3 C4 H4B 109.5 ?
H4A C4 H4B 109.5 ?
C3 C4 H4C 109.5 ?
H4A C4 H4C 109.5 ?
H4B C4 H4C 109.5 ?
C3 C5 H5A 109.5 ?
C3 C5 H5B 109.5 ?
H5A C5 H5B 109.5 ?
C3 C5 H5C 109.5 ?
H5A C5 H5C 109.5 ?
H5B C5 H5C 109.5 ?
C3 C6 H6A 109.5 ?
C3 C6 H6B 109.5 ?
H6A C6 H6B 109.5 ?
C3 C6 H6C 109.5 ?
H6A C6 H6C 109.5 ?
H6B C6 H6C 109.5 ?
C8 C7 C10 110.84(19) ?
C8 C7 C9 107.2(2) ?
C10 C7 C9 105.5(2) ?
C8 C7 P1 118.91(16) ?
C10 C7 P1 106.55(16) ?
C9 C7 P1 107.05(15) ?
C7 C8 H8A 109.5 ?
C7 C8 H8B 109.5 ?
H8A C8 H8B 109.5 ?
C7 C8 H8C 109.5 ?
H8A C8 H8C 109.5 ?
H8B C8 H8C 109.5 ?
C7 C9 H9A 109.5 ?
C7 C9 H9B 109.5 ?
H9A C9 H9B 109.5 ?
C7 C9 H9C 109.5 ?
H9A C9 H9C 109.5 ?
H9B C9 H9C 109.5 ?
C7 C10 H10A 109.5 ?
C7 C10 H10B 109.5 ?
H10A C10 H10B 109.5 ?
C7 C10 H10C 109.5 ?
H10A C10 H10C 109.5 ?
H10B C10 H10C 109.5 ?
B15 C11 C12 107.32(17) ?
B15 C11 B14 60.53(17) ?
C12 C11 B14 110.07(17) ?
B15 C11 B11 109.19(17) ?
C12 C11 B11 61.35(13) ?
B14 C11 B11 61.34(14) ?
B15 C11 B16 60.97(17) ?
C12 C11 B16 60.34(14) ?
B14 C11 B16 112.01(19) ?
B11 C11 B16 111.89(16) ?
B15 C11 P2 124.02(14) ?
C12 C11 P2 124.94(14) ?
B14 C11 P2 111.44(15) ?
B11 C11 P2 112.24(14) ?
B16 C11 P2 128.61(16) ?
C15 C13 C16 107.7(2) ?
C15 C13 C14 111.1(2) ?
C16 C13 C14 105.33(18) ?
C15 C13 P2 118.99(16) ?
C16 C13 P2 107.71(15) ?
C14 C13 P2 105.20(15) ?
C13 C14 H14A 109.5 ?
C13 C14 H14B 109.5 ?
H14A C14 H14B 109.5 ?
C13 C14 H14C 109.5 ?
H14A C14 H14C 109.5 ?
H14B C14 H14C 109.5 ?
C13 C15 H15A 109.5 ?
C13 C15 H15B 109.5 ?
H15A C15 H15B 109.5 ?
C13 C15 H15C 109.5 ?
H15A C15 H15C 109.5 ?
H15B C15 H15C 109.5 ?
C13 C16 H16A 109.5 ?
C13 C16 H16B 109.5 ?
H16A C16 H16B 109.5 ?
C13 C16 H16C 109.5 ?
H16A C16 H16C 109.5 ?
H16B C16 H16C 109.5 ?
C18 C17 C19 111.6(2) ?
C18 C17 C20 108.5(2) ?
C19 C17 C20 104.2(2) ?
C18 C17 P2 117.63(17) ?
C19 C17 P2 106.59(16) ?
C20 C17 P2 107.40(15) ?
C17 C18 H18A 109.5 ?
C17 C18 H18B 109.5 ?
H18A C18 H18B 109.5 ?
C17 C18 H18C 109.5 ?
H18A C18 H18C 109.5 ?
H18B C18 H18C 109.5 ?
C17 C19 H19A 109.5 ?
C17 C19 H19B 109.5 ?
H19A C19 H19B 109.5 ?
C17 C19 H19C 109.5 ?
H19A C19 H19C 109.5 ?
H19B C19 H19C 109.5 ?
C17 C20 H20A 109.5 ?
C17 C20 H20B 109.5 ?
H20A C20 H20B 109.5 ?
C17 C20 H20C 109.5 ?
H20A C20 H20C 109.5 ?
H20B C20 H20C 109.5 ?
B17B C12 C11 114.7(4) ?
B17B C12 B16 62.8(4) ?
C11 C12 B16 60.90(14) ?
B17B C12 B12 66.1(4) ?
C11 C12 B12 108.92(18) ?
B16 C12 B12 112.1(2) ?
B17B C12 B11 118.2(3) ?
C11 C12 B11 60.08(13) ?
B16 C12 B11 111.30(19) ?
B12 C12 B11 60.92(15) ?
C11 C12 B17A 105.0(3) ?
B16 C12 B17A 61.9(4) ?
B12 C12 B17A 57.6(4) ?
B11 C12 B17A 104.4(3) ?
B17B C12 H12 111.1 ?
C11 C12 H12 122.5 ?
B16 C12 H12 117.8 ?
B12 C12 H12 120.4 ?
B11 C12 H12 121.7 ?
C11 B11 C12 58.57(13) ?
C11 B11 B14 59.31(14) ?
C12 B11 B14 106.27(19) ?
C11 B11 B13 106.72(18) ?
C12 B11 B13 106.6(2) ?
B14 B11 B13 60.21(15) ?
C11 B11 B12 106.59(17) ?
C12 B11 B12 59.51(15) ?
B14 B11 B12 108.04(19) ?
B13 B11 B12 59.96(17) ?
C11 B11 H11 123.0 ?
C12 B11 H11 123.1 ?
B14 B11 H11 121.9 ?
B13 B11 H11 122.1 ?
B12 B11 H11 121.8 ?
B18B B12 C12 101.9(5) ?
B17A B12 C12 64.3(3) ?
B18B B12 B13 68.1(4) ?
B17A B12 B13 101.5(4) ?
C12 B12 B13 106.54(18) ?
B18B B12 B11 112.3(5) ?
B17A B12 B11 108.4(4) ?
C12 B12 B11 59.57(14) ?
B13 B12 B11 59.88(15) ?
B18B B12 B17B 59.6(5) ?
C12 B12 B17B 54.1(3) ?
B13 B12 B17B 114.2(3) ?
B11 B12 B17B 106.7(4) ?
B17A B12 B18A 57.8(5) ?
C12 B12 B18A 109.0(4) ?
B13 B12 B18A 54.3(4) ?
B11 B12 B18A 104.3(4) ?
B18B B12 H12A 122.7 ?
C12 B12 H12A 119.3 ?
B13 B12 H12A 126.1 ?
B11 B12 H12A 122.2 ?
B17B B12 H12A 114.9 ?
B18A B13 B19A 63.8(6) ?
B18A B13 B11 113.5(5) ?
B19A B13 B11 108.9(5) ?
B18A B13 B12 65.4(4) ?
B19A B13 B12 114.7(4) ?
B11 B13 B12 60.16(16) ?
B18A B13 B14 108.7(5) ?
B19A B13 B14 56.9(4) ?
B11 B13 B14 59.72(15) ?
B12 B13 B14 107.8(2) ?
B11 B13 B19B 105.9(4) ?
B12 B13 B19B 100.3(4) ?
B14 B13 B19B 63.4(4) ?
B11 B13 B18B 102.0(4) ?
B12 B13 B18B 54.4(4) ?
B14 B13 B18B 106.2(5) ?
B19B B13 B18B 55.2(5) ?
B11 B13 H13 120.7 ?
B12 B13 H13 118.4 ?
B14 B13 H13 124.6 ?
B19B B13 H13 129.5 ?
B18B B13 H13 124.6 ?
B19A B14 B15 64.1(5) ?
B19A B14 C11 113.3(5) ?
B15 B14 C11 58.40(15) ?
B19A B14 B11 112.3(4) ?
B15 B14 B11 105.94(19) ?
C11 B14 B11 59.35(14) ?
B19A B14 B13 60.5(5) ?
B15 B14 B13 106.3(2) ?
C11 B14 B13 106.64(19) ?
B11 B14 B13 60.07(15) ?
B15 B14 B19B 54.5(4) ?
C11 B14 B19B 99.9(4) ?
B11 B14 B19B 104.2(4) ?
B13 B14 B19B 60.7(5) ?
B15 B14 H14 122.9 ?
C11 B14 H14 121.5 ?
B11 B14 H14 121.6 ?
B13 B14 H14 123.4 ?
B19B B14 H14 128.9 ?
B20A B15 C11 115.2(4) ?
B19B B15 C11 112.6(5) ?
B20A B15 B14 108.4(4) ?
B19B B15 B14 68.7(4) ?
C11 B15 B14 61.07(15) ?
B20A B15 B16 69.6(3) ?
B19B B15 B16 106.1(4) ?
C11 B15 B16 61.15(14) ?
B14 B15 B16 112.60(19) ?
B20A B15 B19A 61.8(5) ?
C11 B15 B19A 109.2(4) ?
B14 B15 B19A 56.6(4) ?
B16 B15 B19A 118.6(4) ?
B19B B15 B20B 60.8(4) ?
C11 B15 B20B 105.8(4) ?
B14 B15 B20B 116.2(4) ?
B16 B15 B20B 54.4(3) ?
B19B B15 H15 124.2 ?
C11 B15 H15 120.2 ?
B14 B15 H15 123.6 ?
B16 B15 H15 113.7 ?
B20B B15 H15 116.3 ?
B20B B16 C12 106.8(4) ?
B20B B16 B15 66.5(3) ?
C12 B16 B15 103.7(2) ?
B20B B16 C11 113.1(4) ?
C12 B16 C11 58.76(13) ?
B15 B16 C11 57.88(15) ?
B20B B16 B17B 62.5(5) ?
C12 B16 B17B 56.2(4) ?
B15 B16 B17B 112.1(3) ?
C11 B16 B17B 107.3(4) ?
C12 B16 B17A 62.4(4) ?
B15 B16 B17A 97.4(3) ?
C11 B16 B17A 103.9(4) ?
C12 B16 B20A 104.4(4) ?
B15 B16 B20A 52.7(3) ?
C11 B16 B20A 99.5(3) ?
B17A B16 B20A 55.1(4) ?
B20B B16 H16 117.6 ?
C12 B16 H16 121.2 ?
B15 B16 H16 127.8 ?
C11 B16 H16 124.7 ?
B17B B16 H16 114.4 ?
B18A B17A B12 64.3(6) ?
B18A B17A B20A 61.4(6) ?
B12 B17A B20A 111.8(6) ?
B18A B17A B16 114.3(7) ?
B12 B17A B16 107.1(5) ?
B20A B17A B16 64.7(5) ?
B18A B17A C12 109.2(7) ?
B12 B17A C12 58.1(4) ?
B20A B17A C12 106.7(6) ?
B16 B17A C12 55.7(3) ?
B12 B17A H17A 120.6 ?
B16 B17A H17A 120.4 ?
C12 B17A H17A 125.5 ?
B13 B18A B17A 106.4(8) ?
B13 B18A B20A 106.2(8) ?
B17A B18A B20A 59.5(7) ?
B13 B18A B19A 60.2(6) ?
B17A B18A B19A 107.6(9) ?
B20A B18A B19A 59.3(7) ?
B13 B18A B12 60.3(5) ?
B17A B18A B12 57.9(5) ?
B20A B18A B12 105.2(7) ?
B19A B18A B12 108.1(8) ?
B13 B18A H18D 122.2 ?
B12 B18A H18D 122.8 ?
B14 B19A B13 62.6(5) ?
B14 B19A B20A 104.5(8) ?
B13 B19A B20A 103.3(7) ?
B14 B19A B18A 107.0(8) ?
B13 B19A B18A 55.9(6) ?
B20A B19A B18A 59.9(6) ?
B14 B19A B15 59.2(5) ?
B13 B19A B15 104.3(7) ?
B20A B19A B15 54.5(5) ?
B18A B19A B15 102.0(7) ?
B14 B19A H19D 120.8 ?
B13 B19A H19D 123.6 ?
B15 B19A H19D 126.0 ?
B15 B20A B17A 105.6(7) ?
B15 B20A B19A 63.7(5) ?
B17A B20A B19A 108.4(8) ?
B15 B20A B18A 109.6(7) ?
B17A B20A B18A 59.1(6) ?
B19A B20A B18A 60.7(6) ?
B15 B20A B16 57.7(3) ?
B17A B20A B16 60.2(4) ?
B19A B20A B16 110.7(7) ?
B18A B20A B16 108.7(7) ?
B15 B20A H20D 121.9 ?
B16 B20A H20D 121.5 ?
C12 B17B B16 61.1(4) ?
C12 B17B B20B 105.3(7) ?
B16 B17B B20B 55.6(5) ?
C12 B17B B18B 103.5(7) ?
B16 B17B B18B 102.8(7) ?
B20B B17B B18B 60.1(6) ?
C12 B17B B12 59.7(4) ?
B16 B17B B12 106.2(6) ?
B20B B17B B12 105.0(6) ?
B18B B17B B12 56.1(6) ?
C12 B17B H17B 122.5 ?
B16 B17B H17B 123.9 ?
B20B B17B H17B 123.7 ?
B18B B17B H17B 125.2 ?
B12 B17B H17B 123.3 ?
B12 B18B B19B 107.1(8) ?
B12 B18B B20B 111.2(8) ?
B19B B18B B20B 60.8(7) ?
B12 B18B B17B 64.3(6) ?
B19B B18B B17B 108.6(9) ?
B20B B18B B17B 59.7(6) ?
B12 B18B B13 57.5(4) ?
B19B B18B B13 60.1(5) ?
B20B B18B B13 109.5(8) ?
B17B B18B B13 109.6(8) ?
B12 B18B H18E 120.7 ?
B19B B18B H18E 122.2 ?
B20B B18B H18E 120.2 ?
B17B B18B H18E 119.9 ?
B13 B18B H18E 122.0 ?
B15 B19B B18B 109.5(7) ?
B15 B19B B20B 64.6(5) ?
B18B B19B B20B 59.7(6) ?
B15 B19B B13 104.1(7) ?
B18B B19B B13 64.7(7) ?
B20B B19B B13 112.3(7) ?
B15 B19B B14 56.8(4) ?
B18B B19B B14 107.9(8) ?
B20B B19B B14 110.0(7) ?
B13 B19B B14 55.9(4) ?
B15 B19B H19E 122.6 ?
B18B B19B H19E 119.8 ?
B20B B19B H19E 117.8 ?
B13 B19B H19E 121.8 ?
B14 B19B H19E 124.3 ?
B16 B20B B17B 61.9(5) ?
B16 B20B B18B 107.6(8) ?
B17B B20B B18B 60.1(6) ?
B16 B20B B19B 104.8(7) ?
B17B B20B B19B 107.8(8) ?
B18B B20B B19B 59.4(7) ?
B16 B20B B15 59.1(4) ?
B17B B20B B15 106.3(7) ?
B18B B20B B15 101.5(7) ?
B19B B20B B15 54.5(5) ?
B16 B20B H20E 121.5 ?
B17B B20B H20E 120.4 ?
B18B B20B H20E 123.4 ?
B19B B20B H20E 124.0 ?
B15 B20B H20E 126.2 ?

loop_
_geom_bond_atom_site_label_1
_geom_bond_atom_site_label_2
_geom_bond_distance
_geom_bond_publ_flag
P1 C3 1.891(2) yes
P1 C7 1.901(2) yes
P1 C1 1.918(2) yes
P2 C17 1.899(2) yes
P2 C13 1.900(2) yes
P2 C11 1.914(2) yes
B1 C2 1.712(4) yes
B1 C1 1.742(3) yes
B1 B7 1.762(4) ?
B1 B6 1.766(4) ?
B1 B2 1.777(4) ?
B1 H1 1.1200 ?
B2 C2 1.697(3) yes
B2 B7 1.770(4) ?
B2 B3 1.780(4) ?
B2 B8 1.781(5) ?
B2 H2 1.1200 ?
B3 C2 1.692(4) yes
B3 B9 1.768(4) ?
B3 B4 1.775(4) ?
B3 B8 1.777(4) ?
B3 H3 1.1200 ?
B4 C2 1.700(3) yes
B4 C1 1.741(3) yes
B4 B5 1.759(4) ?
B4 B9 1.774(4) ?
B4 H4 1.1200 ?
B5 C1 1.727(3) yes
B5 B10 1.768(4) ?
B5 B6 1.771(4) ?
B5 B9 1.773(4) ?
B5 H5 1.1200 ?
B6 C1 1.728(3) yes
B6 B10 1.767(4) ?
B6 B7 1.777(4) ?
B6 H6 1.1200 ?
B7 B10 1.776(5) ?
B7 B8 1.787(5) ?
B7 H7 1.1200 ?
B8 B10 1.775(4) ?
B8 B9 1.788(4) ?
B8 H8 1.1200 ?
B9 B10 1.788(4) ?
B9 H9 1.1200 ?
B10 H10 1.1200 ?
C1 C2 1.665(3) yes
C2 H2A 1.1200 ?
C3 C4 1.527(4) ?
C3 C6 1.539(3) ?
C3 C5 1.543(3) ?
C4 H4A 0.9800 ?
C4 H4B 0.9800 ?
C4 H4C 0.9800 ?
C5 H5A 0.9800 ?
C5 H5B 0.9800 ?
C5 H5C 0.9800 ?
C6 H6A 0.9800 ?
C6 H6B 0.9800 ?
C6 H6C 0.9800 ?
C7 C8 1.531(3) ?
C7 C10 1.536(3) ?
C7 C9 1.545(3) ?
C8 H8A 0.9800 ?
C8 H8B 0.9800 ?
C8 H8C 0.9800 ?
C9 H9A 0.9800 ?
C9 H9B 0.9800 ?
C9 H9C 0.9800 ?
C10 H10A 0.9800 ?
C10 H10B 0.9800 ?
C10 H10C 0.9800 ?
C11 B15 1.678(3) yes
C11 C12 1.698(3) yes
C11 B14 1.724(3) yes
C11 B11 1.724(3) yes
C11 B16 1.735(3) yes
C13 C15 1.533(3) ?
C13 C16 1.537(3) ?
C13 C14 1.538(3) ?
C14 H14A 0.9800 ?
C14 H14B 0.9800 ?
C14 H14C 0.9800 ?
C15 H15A 0.9800 ?
C15 H15B 0.9800 ?
C15 H15C 0.9800 ?
C16 H16A 0.9800 ?
C16 H16B 0.9800 ?
C16 H16C 0.9800 ?
C17 C18 1.527(3) ?
C17 C19 1.541(3) ?
C17 C20 1.543(3) ?
C18 H18A 0.9800 ?
C18 H18B 0.9800 ?
C18 H18C 0.9800 ?
C19 H19A 0.9800 ?
C19 H19B 0.9800 ?
C19 H19C 0.9800 ?
C20 H20A 0.9800 ?
C20 H20B 0.9800 ?
C20 H20C 0.9800 ?
C12 B17B 1.637(11) ?
C12 B16 1.725(3) ?
C12 B12 1.745(4) ?
C12 B11 1.746(3) ?
C12 B17A 1.852(10) ?
C12 H12 1.1200 ?
B11 B14 1.759(4) ?
B11 B13 1.765(4) ?
B11 B12 1.770(4) ?
B11 H11 1.1200 ?
B12 B18B 1.702(15) ?
B12 B17A 1.736(12) ?
B12 B13 1.766(4) ?
B12 B17B 1.847(12) ?
B12 B18A 1.848(14) ?
B12 H12A 1.1200 ?
B13 B18A 1.652(13) ?
B13 B19A 1.732(13) ?
B13 B14 1.767(4) ?
B13 B19B 1.862(14) ?
B13 B18B 1.942(13) ?
B13 H13 1.1200 ?
B14 B19A 1.666(13) ?
B14 B15 1.715(5) ?
B14 B19B 1.908(12) ?
B14 H14 1.1200 ?
B15 B20A 1.631(10) ?
B15 B19B 1.668(14) ?
B15 B16 1.732(4) ?
B15 B19A 1.795(14) ?
B15 B20B 1.850(10) ?
B15 H15 1.1200 ?
B16 B20B 1.640(10) ?
B16 B17B 1.753(11) ?
B16 B17A 1.843(11) ?
B16 B20A 1.921(10) ?
B16 H16 1.1200 ?
B17A B18A 1.735(15) ?
B17A B20A 1.742(14) ?
B17A H17A 1.1200 ?
B18A B20A 1.776(17) ?
B18A B19A 1.790(17) ?
B18A H18D 1.1200 ?
B19A B20A 1.765(14) ?
B19A H19D 1.1200 ?
B20A H20D 1.1200 ?
B17B B20B 1.761(14) ?
B17B B18B 1.769(14) ?
B17B H17B 1.1200 ?
B18B B19B 1.763(18) ?
B18B B20B 1.768(18) ?
B18B H18E 1.1200 ?
B19B B20B 1.788(14) ?
B19B H19E 1.1200 ?
B20B H20E 1.1200 ?

loop_
_geom_torsion_atom_site_label_1
_geom_torsion_atom_site_label_2
_geom_torsion_atom_site_label_3
_geom_torsion_atom_site_label_4
_geom_torsion
C1 B1 B2 C2 -33.34(17)
B7 B1 B2 C2 -133.4(2)
B6 B1 B2 C2 -95.4(2)
C2 B1 B2 B7 133.4(2)
C1 B1 B2 B7 100.1(2)
B6 B1 B2 B7 38.1(2)
C2 B1 B2 B3 32.67(18)
C1 B1 B2 B3 -0.7(3)
B7 B1 B2 B3 -100.8(2)
B6 B1 B2 B3 -62.7(2)
C2 B1 B2 B8 96.0(2)
C1 B1 B2 B8 62.6(2)
B7 B1 B2 B8 -37.5(2)
B6 B1 B2 B8 0.6(3)
B7 B2 B3 C2 -96.0(2)
B1 B2 B3 C2 -32.99(18)
B8 B2 B3 C2 -133.83(19)
C2 B2 B3 B9 96.24(19)
B7 B2 B3 B9 0.3(3)
B1 B2 B3 B9 63.3(2)
B8 B2 B3 B9 -37.59(18)
C2 B2 B3 B4 32.54(17)
B7 B2 B3 B4 -63.4(2)
B1 B2 B3 B4 -0.4(3)
B8 B2 B3 B4 -101.3(2)
C2 B2 B3 B8 133.83(19)
B7 B2 B3 B8 37.87(18)
B1 B2 B3 B8 100.8(2)
B9 B3 B4 C2 -134.0(2)
B8 B3 B4 C2 -96.1(2)
B2 B3 B4 C2 -32.47(18)
C2 B3 B4 C1 33.85(16)
B9 B3 B4 C1 -100.1(2)
B8 B3 B4 C1 -62.3(3)
B2 B3 B4 C1 1.4(2)
C2 B3 B4 B5 95.9(2)
B9 B3 B4 B5 -38.1(2)
B8 B3 B4 B5 -0.2(3)
B2 B3 B4 B5 63.4(2)
C2 B3 B4 B9 134.0(2)
B8 B3 B4 B9 37.9(2)
B2 B3 B4 B9 101.5(2)
C2 B4 B5 C1 -37.98(15)
B9 B4 B5 C1 -136.5(2)
B3 B4 B5 C1 -98.6(2)
C2 B4 B5 B10 60.6(2)
C1 B4 B5 B10 98.5(2)
B9 B4 B5 B10 -38.0(2)
B3 B4 B5 B10 -0.1(3)
C2 B4 B5 B6 -3.0(2)
C1 B4 B5 B6 34.94(16)
B9 B4 B5 B6 -101.6(2)
B3 B4 B5 B6 -63.7(2)
C2 B4 B5 B9 98.5(2)
C1 B4 B5 B9 136.5(2)
B3 B4 B5 B9 37.9(2)
C2 B1 B6 C1 37.67(16)
B7 B1 B6 C1 136.2(2)
B2 B1 B6 C1 98.30(19)
C2 B1 B6 B10 -61.2(2)
C1 B1 B6 B10 -98.9(2)
B7 B1 B6 B10 37.3(2)
B2 B1 B6 B10 -0.6(2)
C2 B1 B6 B5 2.2(2)
C1 B1 B6 B5 -35.48(16)
B7 B1 B6 B5 100.7(2)
B2 B1 B6 B5 62.8(2)
C2 B1 B6 B7 -98.5(2)
C1 B1 B6 B7 -136.2(2)
B2 B1 B6 B7 -37.87(19)
B4 B5 B6 C1 -35.24(16)
B10 B5 B6 C1 -136.47(18)
B9 B5 B6 C1 -99.32(19)
C1 B5 B6 B1 35.77(17)
B4 B5 B6 B1 0.5(2)
B10 B5 B6 B1 -100.7(2)
B9 B5 B6 B1 -63.6(2)
C1 B5 B6 B10 136.47(18)
B4 B5 B6 B10 101.23(19)
B9 B5 B6 B10 37.15(19)
C1 B5 B6 B7 98.8(2)
B4 B5 B6 B7 63.6(2)
B10 B5 B6 B7 -37.63(19)
B9 B5 B6 B7 -0.5(3)
C2 B1 B7 B2 -39.49(18)
C1 B1 B7 B2 -99.4(2)
B6 B1 B7 B2 -137.7(2)
C2 B1 B7 B10 61.2(2)
C1 B1 B7 B10 1.3(2)
B6 B1 B7 B10 -37.01(19)
B2 B1 B7 B10 100.6(2)
C2 B1 B7 B6 98.2(2)
C1 B1 B7 B6 38.28(18)
B2 B1 B7 B6 137.7(2)
C2 B1 B7 B8 -2.1(3)
C1 B1 B7 B8 -62.0(2)
B6 B1 B7 B8 -100.2(2)
B2 B1 B7 B8 37.4(2)
C2 B2 B7 B1 39.95(19)
B3 B2 B7 B1 100.7(2)
B8 B2 B7 B1 138.3(2)
C2 B2 B7 B10 -60.8(3)
B1 B2 B7 B10 -100.7(2)
B3 B2 B7 B10 -0.1(3)
B8 B2 B7 B10 37.57(19)
C2 B2 B7 B6 2.2(3)
B1 B2 B7 B6 -37.8(2)
B3 B2 B7 B6 62.9(3)
B8 B2 B7 B6 100.6(2)
C2 B2 B7 B8 -98.4(2)
B1 B2 B7 B8 -138.3(2)
B3 B2 B7 B8 -37.62(18)
C1 B6 B7 B1 -38.63(19)
B10 B6 B7 B1 -138.4(2)
B5 B6 B7 B1 -100.8(2)
C1 B6 B7 B2 -0.6(3)
B1 B6 B7 B2 38.0(2)
B10 B6 B7 B2 -100.4(2)
B5 B6 B7 B2 -62.8(3)
C1 B6 B7 B10 99.7(2)
B1 B6 B7 B10 138.4(2)
B5 B6 B7 B10 37.54(19)
C1 B6 B7 B8 62.8(3)
B1 B6 B7 B8 101.5(2)
B10 B6 B7 B8 -36.9(2)
B5 B6 B7 B8 0.6(3)
C2 B3 B8 B10 -60.9(3)
B9 B3 B8 B10 38.1(2)
B4 B3 B8 B10 0.4(3)
B2 B3 B8 B10 -100.3(2)
C2 B3 B8 B2 39.44(18)
B9 B3 B8 B2 138.4(2)
B4 B3 B8 B2 100.8(2)
C2 B3 B8 B7 2.1(3)
B9 B3 B8 B7 101.1(2)
B4 B3 B8 B7 63.4(3)
B2 B3 B8 B7 -37.32(19)
C2 B3 B8 B9 -99.0(2)
B4 B3 B8 B9 -37.7(2)
B2 B3 B8 B9 -138.4(2)
C2 B2 B8 B10 61.1(2)
B7 B2 B8 B10 -37.49(19)
B1 B2 B8 B10 -0.4(3)
B3 B2 B8 B10 100.4(2)
C2 B2 B8 B3 -39.22(17)
B7 B2 B8 B3 -137.85(19)
B1 B2 B8 B3 -100.8(2)
C2 B2 B8 B7 98.6(2)
B1 B2 B8 B7 37.09(18)
B3 B2 B8 B7 137.85(19)
C2 B2 B8 B9 -2.3(3)
B7 B2 B8 B9 -101.0(2)
B1 B2 B8 B9 -63.9(2)
B3 B2 B8 B9 36.88(18)
B1 B7 B8 B10 100.2(2)
B2 B7 B8 B10 137.75(19)
B6 B7 B8 B10 36.85(19)
B1 B7 B8 B3 0.0(3)
B2 B7 B8 B3 37.55(18)
B10 B7 B8 B3 -100.2(2)
B6 B7 B8 B3 -63.3(3)
B1 B7 B8 B2 -37.57(19)
B10 B7 B8 B2 -137.75(19)
B6 B7 B8 B2 -100.9(2)
B1 B7 B8 B9 62.8(3)
B2 B7 B8 B9 100.3(2)
B10 B7 B8 B9 -37.41(19)
B6 B7 B8 B9 -0.6(3)
C2 B3 B9 B5 -1.8(3)
B4 B3 B9 B5 37.65(18)
B8 B3 B9 B5 -100.4(2)
B2 B3 B9 B5 -63.0(2)
C2 B3 B9 B4 -39.45(17)
B8 B3 B9 B4 -138.0(2)
B2 B3 B9 B4 -100.7(2)
C2 B3 B9 B8 98.6(2)
B4 B3 B9 B8 138.0(2)
B2 B3 B9 B8 37.38(19)
C2 B3 B9 B10 60.8(2)
B4 B3 B9 B10 100.3(2)
B8 B3 B9 B10 -37.77(19)
B2 B3 B9 B10 -0.4(2)
C1 B5 B9 B3 0.6(3)
B4 B5 B9 B3 -37.96(18)
B10 B5 B9 B3 100.1(2)
B6 B5 B9 B3 63.2(2)
C1 B5 B9 B4 38.59(17)
B10 B5 B9 B4 138.0(2)
B6 B5 B9 B4 101.2(2)
C1 B5 B9 B8 -62.5(2)
B4 B5 B9 B8 -101.1(2)
B10 B5 B9 B8 37.0(2)
B6 B5 B9 B8 0.1(3)
C1 B5 B9 B10 -99.4(2)
B4 B5 B9 B10 -138.0(2)
B6 B5 B9 B10 -36.8(2)
C2 B4 B9 B3 39.13(17)
C1 B4 B9 B3 99.30(19)
B5 B4 B9 B3 137.4(2)
C2 B4 B9 B5 -98.23(19)
C1 B4 B9 B5 -38.05(17)
B3 B4 B9 B5 -137.4(2)
C2 B4 B9 B8 1.6(2)
C1 B4 B9 B8 61.8(2)
B5 B4 B9 B8 99.9(2)
B3 B4 B9 B8 -37.49(19)
C2 B4 B9 B10 -61.1(2)
C1 B4 B9 B10 -1.0(2)
B5 B4 B9 B10 37.09(19)
B3 B4 B9 B10 -100.3(2)
B10 B8 B9 B3 -137.2(2)
B2 B8 B9 B3 -37.13(19)
B7 B8 B9 B3 -100.0(2)
B10 B8 B9 B5 -36.96(19)
B3 B8 B9 B5 100.3(2)
B2 B8 B9 B5 63.1(2)
B7 B8 B9 B5 0.3(3)
B10 B8 B9 B4 -99.7(2)
B3 B8 B9 B4 37.57(18)
B2 B8 B9 B4 0.4(3)
B7 B8 B9 B4 -62.4(2)
B3 B8 B9 B10 137.2(2)
B2 B8 B9 B10 100.1(2)
B7 B8 B9 B10 37.2(2)
C1 B6 B10 B5 38.03(17)
B1 B6 B10 B5 100.9(2)
B7 B6 B10 B5 138.0(2)
C1 B6 B10 B8 -62.5(2)
B1 B6 B10 B8 0.3(3)
B5 B6 B10 B8 -100.6(2)
B7 B6 B10 B8 37.40(19)
C1 B6 B10 B7 -99.9(2)
B1 B6 B10 B7 -37.07(18)
B5 B6 B10 B7 -138.0(2)
C1 B6 B10 B9 1.3(3)
B1 B6 B10 B9 64.2(2)
B5 B6 B10 B9 -36.68(19)
B7 B6 B10 B9 101.3(2)
C1 B5 B10 B6 -38.07(17)
B4 B5 B10 B6 -101.2(2)
B9 B5 B10 B6 -139.0(2)
C1 B5 B10 B8 63.5(3)
B4 B5 B10 B8 0.4(3)
B6 B5 B10 B8 101.6(2)
B9 B5 B10 B8 -37.4(2)
C1 B5 B10 B7 -0.4(2)
B4 B5 B10 B7 -63.5(2)
B6 B5 B10 B7 37.68(19)
B9 B5 B10 B7 -101.4(2)
C1 B5 B10 B9 101.0(2)
B4 B5 B10 B9 37.8(2)
B6 B5 B10 B9 139.0(2)
B3 B8 B10 B6 63.2(3)
B2 B8 B10 B6 0.0(3)
B7 B8 B10 B6 -37.31(19)
B9 B8 B10 B6 101.0(2)
B3 B8 B10 B5 -0.5(3)
B2 B8 B10 B5 -63.7(3)
B7 B8 B10 B5 -101.0(2)
B9 B8 B10 B5 37.3(2)
B3 B8 B10 B7 100.5(2)
B2 B8 B10 B7 37.35(19)
B9 B8 B10 B7 138.3(2)
B3 B8 B10 B9 -37.8(2)
B2 B8 B10 B9 -101.0(2)
B7 B8 B10 B9 -138.3(2)
B1 B7 B10 B6 37.11(18)
B2 B7 B10 B6 100.9(2)
B8 B7 B10 B6 138.6(2)
B1 B7 B10 B5 -0.6(3)
B2 B7 B10 B5 63.2(2)
B6 B7 B10 B5 -37.66(18)
B8 B7 B10 B5 100.9(2)
B1 B7 B10 B8 -101.4(2)
B2 B7 B10 B8 -37.70(18)
B6 B7 B10 B8 -138.6(2)
B1 B7 B10 B9 -63.9(2)
B2 B7 B10 B9 -0.2(3)
B6 B7 B10 B9 -101.0(2)
B8 B7 B10 B9 37.51(18)
B3 B9 B10 B6 -63.5(2)
B5 B9 B10 B6 36.81(19)
B4 B9 B10 B6 -0.2(3)
B8 B9 B10 B6 -101.4(2)
B3 B9 B10 B5 -100.3(2)
B4 B9 B10 B5 -37.05(18)
B8 B9 B10 B5 -138.2(2)
B3 B9 B10 B8 37.95(19)
B5 B9 B10 B8 138.2(2)
B4 B9 B10 B8 101.2(2)
B3 B9 B10 B7 0.4(2)
B5 B9 B10 B7 100.6(2)
B4 B9 B10 B7 63.6(2)
B8 B9 B10 B7 -37.59(19)
B4 B5 C1 C2 39.60(16)
B10 B5 C1 C2 -62.8(2)
B6 B5 C1 C2 -101.23(17)
B9 B5 C1 C2 0.8(2)
B4 B5 C1 B6 140.82(18)
B10 B5 C1 B6 38.39(17)
B9 B5 C1 B6 102.1(2)
B10 B5 C1 B4 -102.43(19)
B6 B5 C1 B4 -140.82(18)
B9 B5 C1 B4 -38.76(18)
B4 B5 C1 B1 103.65(19)
B10 B5 C1 B1 1.2(2)
B6 B5 C1 B1 -37.17(17)
B9 B5 C1 B1 64.9(2)
B4 B5 C1 P1 -118.26(19)
B10 B5 C1 P1 139.31(17)
B6 B5 C1 P1 100.92(19)
B9 B5 C1 P1 -157.02(17)
B1 B6 C1 C2 -39.81(18)
B10 B6 C1 C2 61.8(2)
B5 B6 C1 C2 100.17(18)
B7 B6 C1 C2 -1.3(3)
B1 B6 C1 B5 -139.98(19)
B10 B6 C1 B5 -38.41(18)
B7 B6 C1 B5 -101.4(2)
B1 B6 C1 B4 -103.59(19)
B10 B6 C1 B4 -2.0(2)
B5 B6 C1 B4 36.40(17)
B7 B6 C1 B4 -65.0(2)
B10 B6 C1 B1 101.6(2)
B5 B6 C1 B1 139.98(19)
B7 B6 C1 B1 38.6(2)
B1 B6 C1 P1 99.14(18)
B10 B6 C1 P1 -159.29(16)
B5 B6 C1 P1 -120.88(17)
B7 B6 C1 P1 137.70(19)
B5 B4 C1 C2 -135.15(18)
B9 B4 C1 C2 -96.58(19)
B3 B4 C1 C2 -34.02(16)
C2 B4 C1 B5 135.15(18)
B9 B4 C1 B5 38.57(17)
B3 B4 C1 B5 101.1(2)
C2 B4 C1 B6 98.46(18)
B5 B4 C1 B6 -36.69(17)
B9 B4 C1 B6 1.9(2)
B3 B4 C1 B6 64.4(2)
C2 B4 C1 B1 32.15(17)
B5 B4 C1 B1 -103.01(19)
B9 B4 C1 B1 -64.4(2)
B3 B4 C1 B1 -1.9(2)
C2 B4 C1 P1 -108.18(19)
B5 B4 C1 P1 116.7(2)
B9 B4 C1 P1 155.24(17)
B3 B4 C1 P1 -142.20(17)
B7 B1 C1 C2 96.4(2)
B6 B1 C1 C2 135.4(2)
B2 B1 C1 C2 33.58(18)
C2 B1 C1 B5 -97.98(19)
B7 B1 C1 B5 -1.6(2)
B6 B1 C1 B5 37.38(18)
B2 B1 C1 B5 -64.4(2)
C2 B1 C1 B6 -135.4(2)
B7 B1 C1 B6 -38.95(18)
B2 B1 C1 B6 -101.8(2)
C2 B1 C1 B4 -31.98(18)
B7 B1 C1 B4 64.4(2)
B6 B1 C1 B4 103.38(19)
B2 B1 C1 B4 1.6(2)
C2 B1 C1 P1 116.13(16)
B7 B1 C1 P1 -147.46(16)
B6 B1 C1 P1 -108.51(16)
B2 B1 C1 P1 149.71(16)
C3 P1 C1 C2 -138.87(16)
C7 P1 C1 C2 -20.76(19)
C3 P1 C1 B5 16.1(2)
C7 P1 C1 B5 134.19(18)
C3 P1 C1 B6 88.46(17)
C7 P1 C1 B6 -153.43(16)
C3 P1 C1 B4 -64.1(2)
C7 P1 C1 B4 54.0(2)
C3 P1 C1 B1 154.81(15)
C7 P1 C1 B1 -87.08(16)
B5 C1 C2 B3 -2.1(2)
B6 C1 C2 B3 -67.1(2)
B4 C1 C2 B3 37.99(18)
B1 C1 C2 B3 -107.3(2)
P1 C1 C2 B3 157.32(16)
B5 C1 C2 B2 67.8(2)
B6 C1 C2 B2 2.9(3)
B4 C1 C2 B2 107.9(2)
B1 C1 C2 B2 -37.4(2)
P1 C1 C2 B2 -132.76(19)
B5 C1 C2 B4 -40.12(17)
B6 C1 C2 B4 -105.05(19)
B1 C1 C2 B4 -145.27(19)
P1 C1 C2 B4 119.33(18)
B5 C1 C2 B1 105.15(19)
B6 C1 C2 B1 40.22(19)
B4 C1 C2 B1 145.28(19)
P1 C1 C2 B1 -95.39(19)
B9 B3 C2 C1 2.5(2)
B4 B3 C2 C1 -37.68(17)
B8 B3 C2 C1 65.3(2)
B2 B3 C2 C1 105.6(2)
B9 B3 C2 B2 -103.1(2)
B4 B3 C2 B2 -143.24(19)
B8 B3 C2 B2 -40.24(19)
B9 B3 C2 B4 40.17(18)
B8 B3 C2 B4 103.0(2)
B2 B3 C2 B4 143.24(19)
B9 B3 C2 B1 -66.6(2)
B4 B3 C2 B1 -106.7(2)
B8 B3 C2 B1 -3.7(3)
B2 B3 C2 B1 36.5(2)
B7 B2 C2 C1 -3.2(3)
B1 B2 C2 C1 37.1(2)
B3 B2 C2 C1 -105.8(2)
B8 B2 C2 C1 -65.7(2)
B7 B2 C2 B3 102.6(2)
B1 B2 C2 B3 142.8(2)
B8 B2 C2 B3 40.05(19)
B7 B2 C2 B4 66.2(3)
B1 B2 C2 B4 106.5(2)
B3 B2 C2 B4 -36.36(19)
B8 B2 C2 B4 3.7(3)
B7 B2 C2 B1 -40.2(2)
B3 B2 C2 B1 -142.8(2)
B8 B2 C2 B1 -102.8(2)
B5 B4 C2 C1 38.60(15)
B9 B4 C2 C1 100.93(18)
B3 B4 C2 C1 140.80(18)
C1 B4 C2 B3 -140.80(18)
B5 B4 C2 B3 -102.20(19)
B9 B4 C2 B3 -39.87(17)
C1 B4 C2 B2 -104.3(2)
B5 B4 C2 B2 -65.8(2)
B9 B4 C2 B2 -3.4(2)
B3 B4 C2 B2 36.45(19)
C1 B4 C2 B1 -33.81(18)
B5 B4 C2 B1 4.8(2)
B9 B4 C2 B1 67.1(2)
B3 B4 C2 B1 107.0(2)
B7 B1 C2 C1 -100.9(2)
B6 B1 C2 C1 -38.36(16)
B2 B1 C2 C1 -141.3(2)
C1 B1 C2 B3 104.6(2)
B7 B1 C2 B3 3.7(3)
B6 B1 C2 B3 66.2(2)
B2 B1 C2 B3 -36.7(2)
C1 B1 C2 B2 141.3(2)
B7 B1 C2 B2 40.41(19)
B6 B1 C2 B2 102.9(2)
C1 B1 C2 B4 33.89(17)
B7 B1 C2 B4 -67.0(2)
B6 B1 C2 B4 -4.5(2)
B2 B1 C2 B4 -107.4(2)
C7 P1 C3 C4 -59.5(2)
C1 P1 C3 C4 54.9(2)
C7 P1 C3 C6 175.52(15)
C1 P1 C3 C6 -70.04(17)
C7 P1 C3 C5 64.73(19)
C1 P1 C3 C5 179.16(16)
C3 P1 C7 C8 63.1(2)
C1 P1 C7 C8 -50.51(19)
C3 P1 C7 C10 -170.88(15)
C1 P1 C7 C10 75.52(17)
C3 P1 C7 C9 -58.40(19)
C1 P1 C7 C9 -172.01(16)
C17 P2 C11 B15 140.34(19)
C13 P2 C11 B15 21.8(2)
C17 P2 C11 C12 -15.1(2)
C13 P2 C11 C12 -133.67(17)
C17 P2 C11 B14 -151.54(16)
C13 P2 C11 B14 89.93(17)
C17 P2 C11 B11 -84.88(16)
C13 P2 C11 B11 156.59(14)
C17 P2 C11 B16 62.5(2)
C13 P2 C11 B16 -56.1(2)
C17 P2 C13 C15 -64.9(2)
C11 P2 C13 C15 49.1(2)
C17 P2 C13 C16 57.92(18)
C11 P2 C13 C16 171.91(16)
C17 P2 C13 C14 169.90(14)
C11 P2 C13 C14 -76.10(15)
C13 P2 C17 C18 57.9(2)
C11 P2 C17 C18 -56.02(19)
C13 P2 C17 C19 -175.92(15)
C11 P2 C17 C19 70.12(17)
C13 P2 C17 C20 -64.7(2)
C11 P2 C17 C20 -178.67(17)
B15 C11 C12 B17B -6.7(4)
B14 C11 C12 B17B -70.9(4)
B11 C11 C12 B17B -109.5(4)
B16 C11 C12 B17B 33.6(4)
P2 C11 C12 B17B 152.2(4)
B15 C11 C12 B16 -40.3(2)
B14 C11 C12 B16 -104.5(2)
B11 C11 C12 B16 -143.1(2)
P2 C11 C12 B16 118.6(2)
B15 C11 C12 B12 65.0(2)
B14 C11 C12 B12 0.8(2)
B11 C11 C12 B12 -37.81(17)
B16 C11 C12 B12 105.3(2)
P2 C11 C12 B12 -136.11(17)
B15 C11 C12 B11 102.83(19)
B14 C11 C12 B11 38.59(18)
B16 C11 C12 B11 143.1(2)
P2 C11 C12 B11 -98.30(18)
B15 C11 C12 B17A 4.6(4)
B14 C11 C12 B17A -59.6(4)
B11 C11 C12 B17A -98.2(4)
B16 C11 C12 B17A 44.9(4)
P2 C11 C12 B17A 163.5(4)
B15 C11 B11 C12 -99.74(19)
B14 C11 B11 C12 -138.11(19)
B16 C11 B11 C12 -34.18(18)
P2 C11 B11 C12 118.79(16)
B15 C11 B11 B14 38.37(19)
C12 C11 B11 B14 138.11(19)
B16 C11 B11 B14 103.9(2)
P2 C11 B11 B14 -103.10(17)
B15 C11 B11 B13 -0.2(2)
C12 C11 B11 B13 99.5(2)
B14 C11 B11 B13 -38.59(19)
B16 C11 B11 B13 65.3(2)
P2 C11 B11 B13 -141.69(17)
B15 C11 B11 B12 -63.1(2)
C12 C11 B11 B12 36.63(17)
B14 C11 B11 B12 -101.5(2)
B16 C11 B11 B12 2.5(2)
P2 C11 B11 B12 155.43(15)
B17B C12 B11 C11 103.8(5)
B16 C12 B11 C11 34.24(17)
B12 C12 B11 C11 138.43(18)
B17A C12 B11 C11 99.3(4)
B17B C12 B11 B14 67.1(5)
C11 C12 B11 B14 -36.74(16)
B16 C12 B11 B14 -2.5(2)
B12 C12 B11 B14 101.7(2)
B17A C12 B11 B14 62.5(4)
B17B C12 B11 B13 4.0(5)
C11 C12 B11 B13 -99.79(19)
B16 C12 B11 B13 -65.6(2)
B12 C12 B11 B13 38.64(17)
B17A C12 B11 B13 -0.5(4)
B17B C12 B11 B12 -34.6(5)
C11 C12 B11 B12 -138.43(18)
B16 C12 B11 B12 -104.2(2)
B17A C12 B11 B12 -39.2(4)
B17B C12 B12 B18B 37.8(5)
C11 C12 B12 B18B -71.6(4)
B16 C12 B12 B18B -6.1(5)
B11 C12 B12 B18B -109.0(4)
C11 C12 B12 B17A -96.1(4)
B16 C12 B12 B17A -30.7(4)
B11 C12 B12 B17A -133.6(4)
B17B C12 B12 B13 108.2(4)
C11 C12 B12 B13 -1.1(2)
B16 C12 B12 B13 64.3(2)
B11 C12 B12 B13 -38.59(18)
B17A C12 B12 B13 95.0(4)
B17B C12 B12 B11 146.8(4)
C11 C12 B12 B11 37.44(16)
B16 C12 B12 B11 102.9(2)
B17A C12 B12 B11 133.6(4)
C11 C12 B12 B17B -109.4(4)
B16 C12 B12 B17B -43.9(4)
B11 C12 B12 B17B -146.8(4)
C11 C12 B12 B18A -58.4(4)
B16 C12 B12 B18A 7.0(4)
B11 C12 B12 B18A -95.8(4)
B17A C12 B12 B18A 37.7(5)
C11 B11 B12 B18B 54.8(5)
C12 B11 B12 B18B 91.0(4)
B14 B11 B12 B18B -7.6(5)
B13 B11 B12 B18B -45.3(4)
C11 B11 B12 B17A 7.2(4)
C12 B11 B12 B17A 43.5(3)
B14 B11 B12 B17A -55.2(4)
B13 B11 B12 B17A -92.8(4)
C11 B11 B12 C12 -36.22(16)
B14 B11 B12 C12 -98.6(2)
B13 B11 B12 C12 -136.3(2)
C11 B11 B12 B13 100.1(2)
C12 B11 B12 B13 136.3(2)
B14 B11 B12 B13 37.64(19)
C11 B11 B12 B17B -8.6(3)
C12 B11 B12 B17B 27.6(3)
B14 B11 B12 B17B -71.0(3)
B13 B11 B12 B17B -108.7(3)
C11 B11 B12 B18A 67.6(4)
C12 B11 B12 B18A 103.8(4)
B14 B11 B12 B18A 5.2(5)
B13 B11 B12 B18A -32.4(4)
C11 B11 B13 B18A -60.5(6)
C12 B11 B13 B18A 0.9(6)
B14 B11 B13 B18A -98.7(6)
B12 B11 B13 B18A 39.3(5)
C11 B11 B13 B19A 8.4(4)
C12 B11 B13 B19A 69.8(4)
B14 B11 B13 B19A -29.7(4)
B12 B11 B13 B19A 108.3(4)
C11 B11 B13 B12 -99.83(19)
C12 B11 B13 B12 -38.43(17)
B14 B11 B13 B12 -138.0(2)
C11 B11 B13 B14 38.18(19)
C12 B11 B13 B14 99.6(2)
B12 B11 B13 B14 138.0(2)
C11 B11 B13 B19B -6.9(4)
C12 B11 B13 B19B 54.5(4)
B14 B11 B13 B19B -45.1(4)
B12 B11 B13 B19B 92.9(4)
C11 B11 B13 B18B -63.8(5)
C12 B11 B13 B18B -2.4(5)
B14 B11 B13 B18B -101.9(5)
B12 B11 B13 B18B 36.1(5)
B17A B12 B13 B18A -35.4(6)
C12 B12 B13 B18A -101.8(5)
B11 B12 B13 B18A -140.2(6)
B17A B12 B13 B19A 6.4(6)
C12 B12 B13 B19A -60.0(5)
B11 B12 B13 B19A -98.4(5)
B18A B12 B13 B19A 41.8(7)
B18B B12 B13 B11 134.9(5)
B17A B12 B13 B11 104.8(4)
C12 B12 B13 B11 38.44(17)
B17B B12 B13 B11 96.0(4)
B18A B12 B13 B11 140.2(6)
B18B B12 B13 B14 97.5(5)
B17A B12 B13 B14 67.4(4)
C12 B12 B13 B14 1.1(3)
B11 B12 B13 B14 -37.36(19)
B17B B12 B13 B14 58.6(4)
B18A B12 B13 B14 102.9(6)
B18B B12 B13 B19B 32.4(6)
C12 B12 B13 B19B -64.1(4)
B11 B12 B13 B19B -102.5(4)
B17B B12 B13 B19B -6.5(6)
C12 B12 B13 B18B -96.4(5)
B11 B12 B13 B18B -134.9(5)
B17B B12 B13 B18B -38.9(6)
B15 C11 B14 B19A -34.7(5)
C12 C11 B14 B19A 64.4(5)
B11 C11 B14 B19A 103.0(5)
B16 C11 B14 B19A -0.8(5)
P2 C11 B14 B19A -152.6(5)
C12 C11 B14 B15 99.07(18)
B11 C11 B14 B15 137.67(19)
B16 C11 B14 B15 33.95(17)
P2 C11 B14 B15 -117.93(16)
B15 C11 B14 B11 -137.67(19)
C12 C11 B14 B11 -38.60(18)
B16 C11 B14 B11 -103.73(19)
P2 C11 B14 B11 104.40(16)
B15 C11 B14 B13 -99.2(2)
C12 C11 B14 B13 -0.1(3)
B11 C11 B14 B13 38.51(18)
B16 C11 B14 B13 -65.2(2)
P2 C11 B14 B13 142.91(17)
B15 C11 B14 B19B -36.9(5)
C12 C11 B14 B19B 62.2(5)
B11 C11 B14 B19B 100.8(5)
B16 C11 B14 B19B -3.0(5)
P2 C11 B14 B19B -154.8(4)
C11 B11 B14 B19A -104.7(5)
C12 B11 B14 B19A -68.3(5)
B13 B11 B14 B19A 31.8(5)
B12 B11 B14 B19A -5.7(5)
C11 B11 B14 B15 -36.62(16)
C12 B11 B14 B15 -0.2(2)
B13 B11 B14 B15 99.9(2)
B12 B11 B14 B15 62.4(2)
C12 B11 B14 C11 36.41(16)
B13 B11 B14 C11 136.5(2)
B12 B11 B14 C11 98.97(19)
C11 B11 B14 B13 -136.5(2)
C12 B11 B14 B13 -100.1(2)
B12 B11 B14 B13 -37.5(2)
C11 B11 B14 B19B -93.2(4)
C12 B11 B14 B19B -56.8(4)
B13 B11 B14 B19B 43.3(4)
B12 B11 B14 B19B 5.8(5)
B18A B13 B14 B19A -39.1(7)
B11 B13 B14 B19A -145.9(5)
B12 B13 B14 B19A -108.3(5)
B18A B13 B14 B15 7.5(5)
B19A B13 B14 B15 46.6(5)
B11 B13 B14 B15 -99.3(2)
B12 B13 B14 B15 -61.8(2)
B19B B13 B14 B15 31.0(4)
B18B B13 B14 B15 -4.7(5)
B18A B13 B14 C11 68.7(5)
B19A B13 B14 C11 107.7(5)
B11 B13 B14 C11 -38.18(18)
B12 B13 B14 C11 -0.6(3)
B19B B13 B14 C11 92.2(4)
B18B B13 B14 C11 56.4(5)
B18A B13 B14 B11 106.8(5)
B19A B13 B14 B11 145.9(5)
B12 B13 B14 B11 37.56(19)
B19B B13 B14 B11 130.4(4)
B18B B13 B14 B11 94.6(4)
B11 B13 B14 B19B -130.4(4)
B12 B13 B14 B19B -92.8(4)
B18B B13 B14 B19B -35.8(6)
C12 C11 B15 B20A -5.7(5)
B14 C11 B15 B20A 98.0(4)
B11 C11 B15 B20A 59.3(4)
B16 C11 B15 B20A -45.7(4)
P2 C11 B15 B20A -164.8(4)
C12 C11 B15 B19B -56.5(4)
B14 C11 B15 B19B 47.2(4)
B11 C11 B15 B19B 8.4(4)
B16 C11 B15 B19B -96.5(4)
P2 C11 B15 B19B 144.3(4)
C12 C11 B15 B14 -103.69(18)
B11 C11 B15 B14 -38.73(17)
B16 C11 B15 B14 -143.70(19)
P2 C11 B15 B14 97.19(19)
C12 C11 B15 B16 40.01(17)
B14 C11 B15 B16 143.70(19)
B11 C11 B15 B16 104.97(19)
P2 C11 B15 B16 -119.11(19)
C12 C11 B15 B19A -72.8(4)
B14 C11 B15 B19A 30.9(4)
B11 C11 B15 B19A -7.8(4)
B16 C11 B15 B19A -112.8(4)
P2 C11 B15 B19A 128.1(4)
C12 C11 B15 B20B 7.9(4)
B14 C11 B15 B20B 111.6(4)
B11 C11 B15 B20B 72.9(4)
B16 C11 B15 B20B -32.1(4)
P2 C11 B15 B20B -151.2(3)
B19A B14 B15 B20A 35.3(6)
C11 B14 B15 B20A -109.1(4)
B11 B14 B15 B20A -72.1(4)
B13 B14 B15 B20A -9.3(4)
C11 B14 B15 B19B -133.4(5)
B11 B14 B15 B19B -96.3(5)
B13 B14 B15 B19B -33.5(5)
B19A B14 B15 C11 144.5(5)
B11 B14 B15 C11 37.05(16)
B13 B14 B15 C11 99.84(19)
B19B B14 B15 C11 133.4(5)
B19A B14 B15 B16 110.3(5)
C11 B14 B15 B16 -34.18(17)
B11 B14 B15 B16 2.9(3)
B13 B14 B15 B16 65.7(2)
B19B B14 B15 B16 99.2(5)
C11 B14 B15 B19A -144.5(5)
B11 B14 B15 B19A -107.4(5)
B13 B14 B15 B19A -44.6(5)
C11 B14 B15 B20B -94.3(4)
B11 B14 B15 B20B -57.2(4)
B13 B14 B15 B20B 5.6(4)
B19B B14 B15 B20B 39.1(5)
B17B C12 B16 B20B -38.4(5)
C11 C12 B16 B20B 107.2(4)
B12 C12 B16 B20B 7.1(4)
B11 C12 B16 B20B 73.3(4)
B17B C12 B16 B15 -107.6(4)
C11 C12 B16 B15 38.00(15)
B12 C12 B16 B15 -62.1(2)
B11 C12 B16 B15 4.1(2)
B17A C12 B16 B15 -91.3(4)
B17B C12 B16 C11 -145.6(4)
B12 C12 B16 C11 -100.05(19)
B11 C12 B16 C11 -33.92(17)
B17A C12 B16 C11 -129.3(4)
C11 C12 B16 B17B 145.6(4)
B12 C12 B16 B17B 45.5(4)
B11 C12 B16 B17B 111.6(4)
C11 C12 B16 B17A 129.3(4)
B12 C12 B16 B17A 29.3(4)
B11 C12 B16 B17A 95.4(4)
C11 C12 B16 B20A 92.5(3)
B12 C12 B16 B20A -7.6(4)
B11 C12 B16 B20A 58.6(3)
B17A C12 B16 B20A -36.8(4)
B19B B15 B16 B20B -33.7(6)
C11 B15 B16 B20B -141.0(5)
B14 B15 B16 B20B -106.9(5)
B20A B15 B16 C12 97.9(4)
B19B B15 B16 C12 68.9(5)
C11 B15 B16 C12 -38.43(16)
B14 B15 B16 C12 -4.3(2)
B19A B15 B16 C12 58.9(5)
B20B B15 B16 C12 102.6(5)
B20A B15 B16 C11 136.3(4)
B19B B15 B16 C11 107.3(5)
B14 B15 B16 C11 34.15(18)
B19A B15 B16 C11 97.3(5)
B20B B15 B16 C11 141.0(5)
B19B B15 B16 B17B 10.2(7)
C11 B15 B16 B17B -97.1(4)
B14 B15 B16 B17B -63.0(5)
B20B B15 B16 B17B 43.9(6)
B20A B15 B16 B17A 34.5(6)
C11 B15 B16 B17A -101.8(4)
B14 B15 B16 B17A -67.7(4)
B19A B15 B16 B17A -4.5(6)
C11 B15 B16 B20A -136.3(4)
B14 B15 B16 B20A -102.1(4)
B19A B15 B16 B20A -39.0(6)
B15 C11 B16 B20B 38.8(4)
C12 C11 B16 B20B -96.3(4)
B14 C11 B16 B20B 5.0(5)
B11 C11 B16 B20B -61.7(5)
P2 C11 B16 B20B 150.9(4)
B15 C11 B16 C12 135.1(2)
B14 C11 B16 C12 101.29(19)
B11 C11 B16 C12 34.56(18)
P2 C11 B16 C12 -112.87(19)
C12 C11 B16 B15 -135.1(2)
B14 C11 B16 B15 -33.78(18)
B11 C11 B16 B15 -100.50(19)
P2 C11 B16 B15 112.1(2)
B15 C11 B16 B17B 105.6(3)
C12 C11 B16 B17B -29.5(3)
B14 C11 B16 B17B 71.8(3)
B11 C11 B16 B17B 5.1(4)
P2 C11 B16 B17B -142.3(3)
B15 C11 B16 B17A 90.1(3)
C12 C11 B16 B17A -45.0(3)
B14 C11 B16 B17A 56.3(4)
B11 C11 B16 B17A -10.4(4)
P2 C11 B16 B17A -157.8(3)
B15 C11 B16 B20A 33.9(3)
C12 C11 B16 B20A -101.2(4)
B14 C11 B16 B20A 0.1(4)
B11 C11 B16 B20A -66.6(4)
P2 C11 B16 B20A 146.0(3)
C12 B12 B17A B18A 136.8(6)
B13 B12 B17A B18A 33.8(6)
B11 B12 B17A B18A 95.7(6)
C12 B12 B17A B20A 96.6(6)
B13 B12 B17A B20A -6.4(6)
B11 B12 B17A B20A 55.4(6)
B18A B12 B17A B20A -40.2(7)
C12 B12 B17A B16 27.6(3)
B13 B12 B17A B16 -75.4(4)
B11 B12 B17A B16 -13.6(5)
B18A B12 B17A B16 -109.2(7)
B13 B12 B17A C12 -103.0(2)
B11 B12 B17A C12 -41.2(3)
B18A B12 B17A C12 -136.8(6)
C12 B16 B17A B18A -97.4(8)
B15 B16 B17A B18A 4.2(8)
C11 B16 B17A B18A -54.5(8)
B20A B16 B17A B18A 37.5(7)
C12 B16 B17A B12 -28.4(3)
B15 B16 B17A B12 73.2(4)
C11 B16 B17A B12 14.5(5)
B20A B16 B17A B12 106.5(6)
C12 B16 B17A B20A -134.9(5)
B15 B16 B17A B20A -33.3(5)
C11 B16 B17A B20A -92.0(5)
B15 B16 B17A C12 101.6(2)
C11 B16 B17A C12 43.0(2)
B20A B16 B17A C12 134.9(5)
C11 C12 B17A B18A 62.4(8)
B16 C12 B17A B18A 106.8(7)
B12 C12 B17A B18A -40.8(6)
B11 C12 B17A B18A 0.0(8)
C11 C12 B17A B12 103.1(3)
B16 C12 B17A B12 147.6(4)
B11 C12 B17A B12 40.8(3)
C11 C12 B17A B20A -2.5(7)
B16 C12 B17A B20A 41.9(5)
B12 C12 B17A B20A -105.6(6)
B11 C12 B17A B20A -64.8(6)
C11 C12 B17A B16 -44.4(3)
B12 C12 B17A B16 -147.6(4)
B11 C12 B17A B16 -106.7(3)
B19A B13 B18A B17A -101.2(10)
B11 B13 B18A B17A -0.9(9)
B12 B13 B18A B17A 36.4(6)
B14 B13 B18A B17A -65.2(8)
B19A B13 B18A B20A -39.0(7)
B11 B13 B18A B20A 61.4(7)
B12 B13 B18A B20A 98.6(7)
B14 B13 B18A B20A -2.9(8)
B11 B13 B18A B19A 100.3(6)
B12 B13 B18A B19A 137.6(7)
B14 B13 B18A B19A 36.0(6)
B19A B13 B18A B12 -137.6(7)
B11 B13 B18A B12 -37.2(4)
B14 B13 B18A B12 -101.5(3)
B12 B17A B18A B13 -37.5(6)
B20A B17A B18A B13 99.5(8)
B16 B17A B18A B13 60.6(10)
C12 B17A B18A B13 0.5(10)
B12 B17A B18A B20A -136.9(7)
B16 B17A B18A B20A -38.8(7)
C12 B17A B18A B20A -99.0(7)
B12 B17A B18A B19A -100.7(8)
B20A B17A B18A B19A 36.2(8)
B16 B17A B18A B19A -2.7(11)
C12 B17A B18A B19A -62.8(10)
B20A B17A B18A B12 136.9(7)
B16 B17A B18A B12 98.1(7)
C12 B17A B18A B12 38.0(5)
B17A B12 B18A B13 137.8(7)
C12 B12 B18A B13 97.1(4)
B11 B12 B18A B13 34.8(4)
C12 B12 B18A B17A -40.7(5)
B13 B12 B18A B17A -137.8(7)
B11 B12 B18A B17A -103.0(5)
B17A B12 B18A B20A 37.6(6)
C12 B12 B18A B20A -3.1(7)
B13 B12 B18A B20A -100.2(7)
B11 B12 B18A B20A -65.4(6)
B17A B12 B18A B19A 99.7(9)
C12 B12 B18A B19A 59.1(8)
B13 B12 B18A B19A -38.1(6)
B11 B12 B18A B19A -3.2(8)
B15 B14 B19A B13 -129.2(4)
C11 B14 B19A B13 -96.6(4)
B11 B14 B19A B13 -31.7(4)
B15 B14 B19A B20A -31.6(5)
C11 B14 B19A B20A 1.0(8)
B11 B14 B19A B20A 66.0(8)
B13 B14 B19A B20A 97.6(7)
B15 B14 B19A B18A -94.0(7)
C11 B14 B19A B18A -61.4(8)
B11 B14 B19A B18A 3.5(9)
B13 B14 B19A B18A 35.2(6)
C11 B14 B19A B15 32.6(4)
B11 B14 B19A B15 97.5(3)
B13 B14 B19A B15 129.2(4)
B18A B13 B19A B14 138.3(7)
B11 B13 B19A B14 30.8(4)
B12 B13 B19A B14 95.8(3)
B18A B13 B19A B20A 38.6(7)
B11 B13 B19A B20A -68.9(7)
B12 B13 B19A B20A -3.9(8)
B14 B13 B19A B20A -99.7(7)
B11 B13 B19A B18A -107.5(6)
B12 B13 B19A B18A -42.5(6)
B14 B13 B19A B18A -138.3(7)
B18A B13 B19A B15 94.9(7)
B11 B13 B19A B15 -12.6(6)
B12 B13 B19A B15 52.4(6)
B14 B13 B19A B15 -43.4(4)
B13 B18A B19A B14 -38.2(6)
B17A B18A B19A B14 61.0(10)
B20A B18A B19A B14 97.3(8)
B12 B18A B19A B14 -0.1(10)
B17A B18A B19A B13 99.2(8)
B20A B18A B19A B13 135.4(8)
B12 B18A B19A B13 38.1(6)
B13 B18A B19A B20A -135.4(8)
B17A B18A B19A B20A -36.3(8)
B12 B18A B19A B20A -97.3(8)
B13 B18A B19A B15 -99.3(7)
B17A B18A B19A B15 -0.2(10)
B20A B18A B19A B15 36.1(6)
B12 B18A B19A B15 -61.3(8)
B20A B15 B19A B14 -141.5(6)
C11 B15 B19A B14 -32.6(4)
B16 B15 B19A B14 -99.5(3)
B20A B15 B19A B13 -96.2(6)
C11 B15 B19A B13 12.7(6)
B14 B15 B19A B13 45.3(4)
B16 B15 B19A B13 -54.2(6)
C11 B15 B19A B20A 108.9(5)
B14 B15 B19A B20A 141.5(6)
B16 B15 B19A B20A 42.0(6)
B20A B15 B19A B18A -38.7(7)
C11 B15 B19A B18A 70.2(7)
B14 B15 B19A B18A 102.8(8)
B16 B15 B19A B18A 3.3(8)
C11 B15 B20A B17A 3.9(7)
B14 B15 B20A B17A 69.9(6)
B16 B15 B20A B17A -38.1(5)
B19A B15 B20A B17A 103.1(8)
C11 B15 B20A B19A -99.2(6)
B14 B15 B20A B19A -33.2(6)
B16 B15 B20A B19A -141.2(6)
C11 B15 B20A B18A -58.3(7)
B14 B15 B20A B18A 7.7(7)
B16 B15 B20A B18A -100.2(7)
B19A B15 B20A B18A 40.9(7)
C11 B15 B20A B16 42.0(3)
B14 B15 B20A B16 108.0(2)
B19A B15 B20A B16 141.2(6)
B18A B17A B20A B15 -103.9(7)
B12 B17A B20A B15 -62.3(7)
B16 B17A B20A B15 36.9(5)
C12 B17A B20A B15 -0.7(8)
B18A B17A B20A B19A -37.0(8)
B12 B17A B20A B19A 4.5(9)
B16 B17A B20A B19A 103.8(7)
C12 B17A B20A B19A 66.2(8)
B12 B17A B20A B18A 41.5(7)
B16 B17A B20A B18A 140.8(7)
C12 B17A B20A B18A 103.2(7)
B18A B17A B20A B16 -140.8(7)
B12 B17A B20A B16 -99.3(6)
C12 B17A B20A B16 -37.6(4)
B14 B19A B20A B15 33.5(5)
B13 B19A B20A B15 98.3(7)
B18A B19A B20A B15 135.0(8)
B14 B19A B20A B17A -65.2(8)
B13 B19A B20A B17A -0.4(9)
B18A B19A B20A B17A 36.3(8)
B15 B19A B20A B17A -98.7(7)
B14 B19A B20A B18A -101.4(8)
B13 B19A B20A B18A -36.7(7)
B15 B19A B20A B18A -135.0(8)
B14 B19A B20A B16 -0.9(9)
B13 B19A B20A B16 63.8(8)
B18A B19A B20A B16 100.5(8)
B15 B19A B20A B16 -34.5(5)
B13 B18A B20A B15 -2.9(9)
B17A B18A B20A B15 96.8(7)
B19A B18A B20A B15 -42.3(7)
B12 B18A B20A B15 60.0(7)
B13 B18A B20A B17A -99.7(8)
B19A B18A B20A B17A -139.1(8)
B12 B18A B20A B17A -36.8(6)
B13 B18A B20A B19A 39.4(7)
B17A B18A B20A B19A 139.1(8)
B12 B18A B20A B19A 102.3(8)
B13 B18A B20A B16 -64.3(7)
B17A B18A B20A B16 35.4(6)
B19A B18A B20A B16 -103.7(7)
B12 B18A B20A B16 -1.4(8)
C12 B16 B20A B15 -96.4(3)
C11 B16 B20A B15 -36.4(3)
B17A B16 B20A B15 -136.8(6)
C12 B16 B20A B17A 40.4(5)
B15 B16 B20A B17A 136.8(6)
C11 B16 B20A B17A 100.4(5)
C12 B16 B20A B19A -59.5(7)
B15 B16 B20A B19A 36.9(5)
C11 B16 B20A B19A 0.5(7)
B17A B16 B20A B19A -99.9(8)
C12 B16 B20A B18A 5.4(6)
B15 B16 B20A B18A 101.8(7)
C11 B16 B20A B18A 65.5(6)
B17A B16 B20A B18A -35.0(6)
C11 C12 B17B B16 -32.9(3)
B12 C12 B17B B16 -133.7(3)
B11 C12 B17B B16 -100.8(3)
C11 C12 B17B B20B 2.1(7)
B16 C12 B17B B20B 35.0(5)
B12 C12 B17B B20B -98.7(6)
B11 C12 B17B B20B -65.8(7)
C11 C12 B17B B18B 64.3(8)
B16 C12 B17B B18B 97.3(7)
B12 C12 B17B B18B -36.4(6)
B11 C12 B17B B18B -3.6(8)
C11 C12 B17B B12 100.8(3)
B16 C12 B17B B12 133.7(3)
B11 C12 B17B B12 32.9(4)
B20B B16 B17B C12 137.9(5)
B15 B16 B17B C12 92.1(3)
C11 B16 B17B C12 30.4(3)
C12 B16 B17B B20B -137.9(5)
B15 B16 B17B B20B -45.8(5)
C11 B16 B17B B20B -107.5(5)
B20B B16 B17B B18B 39.3(7)
C12 B16 B17B B18B -98.6(7)
B15 B16 B17B B18B -6.5(8)
C11 B16 B17B B18B -68.2(7)
B20B B16 B17B B12 97.3(5)
C12 B16 B17B B12 -40.6(3)
B15 B16 B17B B12 51.5(5)
C11 B16 B17B B12 -10.1(5)
B18B B12 B17B C12 -135.9(7)
B13 B12 B17B C12 -93.5(3)
B11 B12 B17B C12 -29.5(3)
B18B B12 B17B B16 -94.7(7)
C12 B12 B17B B16 41.2(3)
B13 B12 B17B B16 -52.2(5)
B11 B12 B17B B16 11.7(5)
B18B B12 B17B B20B -36.8(7)
C12 B12 B17B B20B 99.2(7)
B13 B12 B17B B20B 5.7(7)
B11 B12 B17B B20B 69.6(6)
C12 B12 B17B B18B 135.9(7)
B13 B12 B17B B18B 42.5(6)
B11 B12 B17B B18B 106.4(6)
C12 B12 B18B B19B 67.6(7)
B13 B12 B18B B19B -35.6(6)
B11 B12 B18B B19B 5.9(8)
B17B B12 B18B B19B 102.8(9)
C12 B12 B18B B20B 3.0(7)
B13 B12 B18B B20B -100.3(7)
B11 B12 B18B B20B -58.8(7)
B17B B12 B18B B20B 38.1(6)
C12 B12 B18B B17B -35.2(5)
B13 B12 B18B B17B -138.4(6)
B11 B12 B18B B17B -96.9(5)
C12 B12 B18B B13 103.2(2)
B11 B12 B18B B13 41.5(4)
B17B B12 B18B B13 138.4(6)
C12 B17B B18B B12 38.2(6)
B16 B17B B18B B12 101.1(6)
B20B B17B B18B B12 138.2(7)
C12 B17B B18B B19B -62.3(10)
B16 B17B B18B B19B 0.6(10)
B20B B17B B18B B19B 37.7(8)
B12 B17B B18B B19B -100.5(9)
C12 B17B B18B B20B -100.0(7)
B16 B17B B18B B20B -37.1(6)
B12 B17B B18B B20B -138.2(7)
C12 B17B B18B B13 1.7(10)
B16 B17B B18B B13 64.6(9)
B20B B17B B18B B13 101.7(9)
B12 B17B B18B B13 -36.5(5)
B11 B13 B18B B12 -38.9(4)
B14 B13 B18B B12 -100.6(4)
B19B B13 B18B B12 -140.1(7)
B11 B13 B18B B19B 101.2(6)
B12 B13 B18B B19B 140.1(7)
B14 B13 B18B B19B 39.5(6)
B11 B13 B18B B20B 64.3(7)
B12 B13 B18B B20B 103.2(7)
B14 B13 B18B B20B 2.7(8)
B19B B13 B18B B20B -36.9(7)
B11 B13 B18B B17B 0.5(9)
B12 B13 B18B B17B 39.4(6)
B14 B13 B18B B17B -61.1(8)
B19B B13 B18B B17B -100.7(10)
C11 B15 B19B B18B 55.5(8)
B14 B15 B19B B18B 99.1(8)
B16 B15 B19B B18B -9.4(9)
B20B B15 B19B B18B -40.5(7)
C11 B15 B19B B20B 96.1(5)
B14 B15 B19B B20B 139.6(6)
B16 B15 B19B B20B 31.1(6)
C11 B15 B19B B13 -12.3(6)
B14 B15 B19B B13 31.3(3)
B16 B15 B19B B13 -77.2(5)
B20B B15 B19B B13 -108.3(7)
C11 B15 B19B B14 -43.5(3)
B16 B15 B19B B14 -108.5(2)
B20B B15 B19B B14 -139.6(6)
B12 B18B B19B B15 -62.3(9)
B20B B18B B19B B15 42.9(7)
B17B B18B B19B B15 5.7(11)
B13 B18B B19B B15 -96.8(7)
B12 B18B B19B B20B -105.1(8)
B17B B18B B19B B20B -37.2(8)
B13 B18B B19B B20B -139.6(7)
B12 B18B B19B B13 34.5(6)
B20B B18B B19B B13 139.6(7)
B17B B18B B19B B13 102.4(9)
B12 B18B B19B B14 -2.0(9)
B20B B18B B19B B14 103.1(8)
B17B B18B B19B B14 65.9(10)
B13 B18B B19B B14 -36.5(5)
B11 B13 B19B B15 11.5(5)
B12 B13 B19B B15 73.2(5)
B14 B13 B19B B15 -31.7(4)
B18B B13 B19B B15 105.2(7)
B11 B13 B19B B18B -93.7(5)
B12 B13 B19B B18B -32.0(6)
B14 B13 B19B B18B -136.9(6)
B11 B13 B19B B20B -56.5(7)
B12 B13 B19B B20B 5.2(8)
B14 B13 B19B B20B -99.7(8)
B18B B13 B19B B20B 37.2(7)
B11 B13 B19B B14 43.2(3)
B12 B13 B19B B14 104.9(2)
B18B B13 B19B B14 136.9(6)
C11 B14 B19B B15 38.9(4)
B11 B14 B19B B15 99.6(3)
B13 B14 B19B B15 142.5(4)
B15 B14 B19B B18B -102.0(7)
C11 B14 B19B B18B -63.1(7)
B11 B14 B19B B18B -2.4(8)
B13 B14 B19B B18B 40.5(6)
B15 B14 B19B B20B -38.5(6)
C11 B14 B19B B20B 0.4(8)
B11 B14 B19B B20B 61.1(8)
B13 B14 B19B B20B 104.0(8)
B15 B14 B19B B13 -142.5(4)
C11 B14 B19B B13 -103.6(3)
B11 B14 B19B B13 -42.9(3)
C12 B16 B20B B17B 35.6(5)
B15 B16 B20B B17B 133.5(5)
C11 B16 B20B B17B 98.2(5)
C12 B16 B20B B18B -4.9(6)
B15 B16 B20B B18B 93.1(6)
C11 B16 B20B B18B 57.7(6)
B17B B16 B20B B18B -40.4(6)
C12 B16 B20B B19B -67.0(7)
B15 B16 B20B B19B 31.0(6)
C11 B16 B20B B19B -4.4(8)
B17B B16 B20B B19B -102.5(8)
C12 B16 B20B B15 -98.0(3)
C11 B16 B20B B15 -35.4(4)
B17B B16 B20B B15 -133.5(5)
C12 B17B B20B B16 -37.5(5)
B18B B17B B20B B16 -134.5(7)
B12 B17B B20B B16 -99.6(6)
C12 B17B B20B B18B 97.1(7)
B16 B17B B20B B18B 134.5(7)
B12 B17B B20B B18B 35.0(6)
C12 B17B B20B B19B 60.2(8)
B16 B17B B20B B19B 97.7(7)
B18B B17B B20B B19B -36.9(8)
B12 B17B B20B B19B -1.9(8)
C12 B17B B20B B15 3.0(7)
B16 B17B B20B B15 40.4(4)
B18B B17B B20B B15 -94.1(7)
B12 B17B B20B B15 -59.2(7)
B12 B18B B20B B16 1.2(9)
B19B B18B B20B B16 -97.2(7)
B17B B18B B20B B16 41.3(6)
B13 B18B B20B B16 -60.6(8)
B12 B18B B20B B17B -40.1(7)
B19B B18B B20B B17B -138.4(9)
B13 B18B B20B B17B -101.9(8)
B12 B18B B20B B19B 98.3(8)
B17B B18B B20B B19B 138.4(9)
B13 B18B B20B B19B 36.6(6)
B12 B18B B20B B15 62.2(7)
B19B B18B B20B B15 -36.1(6)
B17B B18B B20B B15 102.3(7)
B13 B18B B20B B15 0.4(8)
B15 B19B B20B B16 -32.9(6)
B18B B19B B20B B16 101.9(8)
B13 B19B B20B B16 62.7(9)
B14 B19B B20B B16 2.4(9)
B15 B19B B20B B17B -97.6(7)
B18B B19B B20B B17B 37.2(8)
B13 B19B B20B B17B -2.1(10)
B14 B19B B20B B17B -62.4(9)
B15 B19B B20B B18B -134.8(8)
B13 B19B B20B B18B -39.3(8)
B14 B19B B20B B18B -99.6(9)
B18B B19B B20B B15 134.8(8)
B13 B19B B20B B15 95.5(7)
B14 B19B B20B B15 35.3(5)
B19B B15 B20B B16 142.3(7)
C11 B15 B20B B16 34.9(4)
B14 B15 B20B B16 100.0(3)
B19B B15 B20B B17B 100.5(8)
C11 B15 B20B B17B -6.9(6)
B14 B15 B20B B17B 58.2(6)
B16 B15 B20B B17B -41.8(4)
B19B B15 B20B B18B 38.6(7)
C11 B15 B20B B18B -68.8(6)
B14 B15 B20B B18B -3.7(7)
B16 B15 B20B B18B -103.8(7)
C11 B15 B20B B19B -107.4(6)
B14 B15 B20B B19B -42.3(6)
B16 B15 B20B B19B -142.3(7)
